data_1565060
loop_
_publ_author_name
'Li, Zi-Jian'
'Lei, Min'
'Bao, Hong-liang'
'Yu, Ju'
'Lu, Huangjie'
'Li, Yongxin'
'Zhang, Zhi-Hui'
'Guo, Xiaofeng'
'Qian, Yuan'
'He, Mingyang'
'Wang, Jian-Qiang'
'Liu, Wei'
'Lin, Jian'

_publ_section_title
;
 A Cationic Thorium-Organic Framework with Triple
 Single-Crystal-to-Single-Crystal Transformation Peculiarities for
 Ultrasensitive Anion Recognition
;
_journal_name_full 'Chemical Science'
_journal_paper_doi 10.1039/D1SC03709A
_journal_year 2021
_chemical_formula_moiety 'C156 H96 N4 O37 Th6'
_chemical_formula_sum 'C156 H96 N4 O37 Th6'
_chemical_formula_weight 4010.60
_chemical_name_systematic Th-SINAP-202
_space_group_crystal_system monoclinic
_space_group_IT_number 15
_space_group_name_Hall '-C 2yc'
_space_group_name_H-M_alt 'C 1 2/c 1'
_atom_sites_solution_hydrogens geom
_atom_sites_solution_primary dual
_audit_creation_date 2021-08-10
_audit_creation_method
;
Olex2 1.2
(compiled 2018.05.29 svn.r3508 for OlexSys, GUI svn.r5506)
;
_audit_update_record
;
2021-08-11 deposited with the CCDC.	2021-10-20 downloaded from the CCDC.
;
_cell_angle_alpha 90
_cell_angle_beta 109.987(16)
_cell_angle_gamma 90
_cell_formula_units_Z 8
_cell_length_a 48.68(3)
_cell_length_b 20.234(11)
_cell_length_c 43.14(2)
_cell_measurement_reflns_used 9269
_cell_measurement_temperature 120.0
_cell_measurement_theta_max 17.096
_cell_measurement_theta_min 2.201
_cell_volume 39933(4)
_computing_cell_refinement 'SAINT V8.38A (?, 2016)'
_computing_data_reduction 'SAINT V8.38A (?, 2016)'
_computing_molecular_graphics 'Olex2 (Dolomanov et al., 2009)'
_computing_publication_material 'Olex2 (Dolomanov et al., 2009)'
_computing_structure_refinement 'ShelXL (Sheldrick, 2015)'
_computing_structure_solution 'ShelXT (Sheldrick, 2015)'
_diffrn_ambient_temperature 120.0
_diffrn_measured_fraction_theta_full 0.995
_diffrn_measured_fraction_theta_max 0.995
_diffrn_measurement_device_type 'Bruker D8-Venture'
_diffrn_measurement_method '\f and \w scans'
_diffrn_radiation_type MoK\a
_diffrn_radiation_wavelength 0.71073
_diffrn_reflns_av_R_equivalents 0.2270
_diffrn_reflns_av_unetI/netI 0.1153
_diffrn_reflns_Laue_measured_fraction_full 0.995
_diffrn_reflns_Laue_measured_fraction_max 0.995
_diffrn_reflns_limit_h_max 38
_diffrn_reflns_limit_h_min -38
_diffrn_reflns_limit_k_max 16
_diffrn_reflns_limit_k_min -16
_diffrn_reflns_limit_l_max 34
_diffrn_reflns_limit_l_min -34
_diffrn_reflns_number 82872
_diffrn_reflns_point_group_measured_fraction_full 0.995
_diffrn_reflns_point_group_measured_fraction_max 0.995
_diffrn_reflns_theta_full 16.516
_diffrn_reflns_theta_max 16.516
_diffrn_reflns_theta_min 1.873
_diffrn_standards_number 0
_exptl_absorpt_coefficient_mu 4.510
_exptl_absorpt_correction_T_max 0.7441
_exptl_absorpt_correction_T_min 0.5213
_exptl_absorpt_correction_type multi-scan
_exptl_absorpt_process_details
'SADABS-2016/2 (Bruker,2016/2) was used for absorption correction. wR2(int) was 0.1202 before and 0.0984 after correction. The Ratio of minimum to maximum transmission is 0.7006. The \l/2 correction factor is Not present.'
_exptl_crystal_colour yellow
_exptl_crystal_colour_primary yellow
_exptl_crystal_density_diffrn 1.334
_exptl_crystal_description block
_exptl_crystal_F_000 15168
_exptl_crystal_size_max 0.18
_exptl_crystal_size_mid 0.14
_exptl_crystal_size_min 0.09
_refine_diff_density_max 7.361
_refine_diff_density_min -2.103
_refine_diff_density_rms 0.428
_refine_ls_extinction_method none
_refine_ls_goodness_of_fit_ref 1.467
_refine_ls_hydrogen_treatment constr
_refine_ls_matrix_type full
_refine_ls_number_parameters 1540
_refine_ls_number_reflns 10654
_refine_ls_number_restraints 3424
_refine_ls_restrained_S_all 1.342
_refine_ls_R_factor_all 0.2508
_refine_ls_R_factor_gt 0.2099
_refine_ls_shift/su_max 0.012
_refine_ls_shift/su_mean 0.001
_refine_ls_structure_factor_coef Fsqd
_refine_ls_weighting_details 'w=1/[\s^2^(Fo^2^)+(0.3700P)^2^] where P=(Fo^2^+2Fc^2^)/3'
_refine_ls_weighting_scheme calc
_refine_ls_wR_factor_gt 0.5158
_refine_ls_wR_factor_ref 0.5659
_reflns_Friedel_coverage 0.000
_reflns_number_gt 6785
_reflns_number_total 10654
_reflns_threshold_expression 'I > 2\s(I)'
_cod_data_source_file d1sc03709a2.cif
_cod_data_source_block Th-SINAP-202_sq
_cod_original_cell_volume 39938(38)
_cod_database_code 1565060
_shelx_shelxl_version_number 2014/7
_shelx_space_group_comment
;
The symmetry employed for this shelxl refinement is uniquely defined
by the following loop, which should always be used as a source of
symmetry information in preference to the above space-group names.
They are only intended as comments.
;
_shelx_estimated_absorpt_t_max 0.687
_shelx_estimated_absorpt_t_min 0.497
_olex2_refinement_description
;
1. Fixed Uiso
 At 1.2 times of:
  All C(H) groups
2. Restrained distances
 O5-C39 = O6-C39
 1.25 with sigma of 0.02
 N4-C131 = N4-C128 = N4-C144
 1.48 with sigma of 0.02
 N3-C89 = N3-C92 = N3-C105
 1.48 with sigma of 0.02
 O10-C65 = O9-C65
 1.25 with sigma of 0.02
 O11-C78 = O12-C78
 1.25 with sigma of 0.02
 O26-Th1
 2.4 with sigma of 0.02
 O26-Th2
 2.4 with sigma of 0.02
 O26-Th6
 2.4 with sigma of 0.02
 O31-Th5
 2.4 with sigma of 0.02
 Th6-O31
 2.4 with sigma of 0.02
 O31-Th4
 2.4 with sigma of 0.02
 C80-C81 = O4-C26
 1.25 with sigma of 0.02
 C26-O3
 1.25 with sigma of 0.02
 C156-O24
 1.25 with sigma of 0.02
 C156-O23
 1.25 with sigma of 0.02
 C150-C146
 2.5 with sigma of 0.02
 C56-C59
 1.51 with sigma of 0.02
 C153-C156
 1.51 with sigma of 0.02
 H82-C82
 1.48 with sigma of 0.02
 N4-C131 = N4-C144 = N4-C128
 1.48 with sigma of 0.02
 C45-C44 = C45-H45 = C45-C46
 1.51 with sigma of 0.02
 C128-C136
 3 with sigma of 0.02
 C137-C134 = C147-C150 = C118-C119 = C122-C125 = C140-C143 = C117-C114 = C108-
 C111 = C83-C86 = C80-C79 = C95-C98 = C101-C104 = C2-C1 = C5-C8 = C26-C23 = C20-
 C17 = C33-C30 = C39-C36 = C44-C47 = C40-C41 = C65-C62 = C59-C56 = C69-C72 =
 C75-C78
 1.51 with sigma of 0.02
 C26-C23
 1.51 with sigma of 0.02
 C138-C134 \\sim C134-C142
 with sigma of 0.02
 C13-C5 \\sim C5-C9
 with sigma of 0.02
 C6-C8 \\sim C8-C4
 with sigma of 0.02
 C133-C137 \\sim C137-C135
 with sigma of 0.02
 C142-C134 \\sim C134-C138
 with sigma of 0.02
 C139-C143 \\sim C143-C141
 with sigma of 0.02
3. Restrained planarity
 C111, C112, C113, C114, C115, C116, C117
 with sigma of 0.1
 C4, C5, C6, C8
 with sigma of 0.1
 C5, C8, C9, C13
 with sigma of 0.1
 C131, C132, C133, C134, C135, C136, C137
 with sigma of 0.1
4. Uiso/Uaniso restraints and constraints
All non-hydrogen atoms have similar U: within 2A with sigma of 0.04 and sigma
for terminal atoms of 0.08
Uanis(C24) \\sim Ueq: with sigma of 0.001 and sigma for terminal atoms of 0.002
5. Rigid body (RIGU) restrains
 O4, C26
 with sigma for 1-2 distances of 0.001 and sigma for 1-3 distances of 0.004
 C24, C23, C25
 with sigma for 1-2 distances of 0.001 and sigma for 1-3 distances of 0.004
 All non-hydrogen atoms
 with sigma for 1-2 distances of 0.004 and sigma for 1-3 distances of 0.004
6.a Aromatic/amide H refined with riding coordinates:
 C3(H3), C4(H4), C6(H6), C7(H7), C13(H13), C12(H12), C10(H10), C9(H9),
 C15(H15), C16(H16), C18(H18), C19(H19), C24(H24), C25(H25), C21(H21), C22(H22),
  C28(H28), C29(H29), C31(H31), C32(H32), C37(H37), C38(H38), C34(H34),
 C35(H35), C42(H42), C43(H43), C45(H45), C46(H46), C48(H48), C49(H49), C51(H51),
  C52(H52), C57(H57), C55(H55), C54(H54), C58(H58), C60(H60), C61(H61),
 C63(H63), C64(H64), C71(H71), C67(H67), C68(H68), C70(H70), C73(H73), C74(H74),
  C76(H76), C77(H77), C85(H85), C84(H84), C82(H82), C81(H81), C87(H87),
 C88(H88), C90(H90), C91(H91), C96(H96), C97(H97), C93(H93), C94(H94), C99(H99),
  C100(H100), C102(H102), C103(H103), C109(H109), C107(H107), C106(H106),
 C110(H110), C116(H116), C115(H115), C113(H113), C112(H112), C124(H124),
 C123(H123), C121(H121), C120(H120), C127(H127), C126(H126), C130(H130),
 C129(H129), C132(H132), C133(H133), C135(H135), C136(H136), C139(H139),
 C138(H138), C142(H142), C141(H141), C149(H149), C148(H148), C146(H146),
 C145(H145), C152(H152), C151(H151), C155(H155), C154(H154)
6.b Fitted hexagon refined as free rotating group:
 C2(C3,C4,C5,C6,C7), C8(C13,C12,C11,C10,C9), C15(C16,C17,C18,C19,C14), C24(C25,
 C20,C21,C22,C23), C27(C28,C29,C30,C31,C32), C36(C37,C38,C33,C34,C35), C41(C42,
 C43,C44,C45,C46), C47(C48,C49,C50,C51,C52), C57(C56,C55,C54,C53,C58), C59(C60,
 C61,C62,C63,C64), C71(C66,C67,C68,C69,C70), C72(C73,C74,C75,C76,C77), C85(C84,
 C83,C82,C81,C80), C86(C87,C88,C89,C90,C91), C95(C96,C97,C92,C93,C94), C98(C99,
 C100,C101,C102,C103), C109(C108,C107,C106,C105,C110), C111(C116,C115,C114,C113,
 C112), C124(C123,C122,C121,C120,C119), C128(C127,C126,C125,C130,C129),
 C132(C133,C134,C135,C136,C131), C139(C138,C137,C142,C141,C140), C149(C148,C147,
 C146,C145,C144), C153(C152,C151,C150,C155,C154)
;
_olex2_submission_special_instructions 'No special instructions were received'

loop_
_space_group_symop_operation_xyz
'x, y, z'
'-x, y, -z+1/2'
'x+1/2, y+1/2, z'
'-x+1/2, y+1/2, -z+1/2'
'-x, -y, -z'
'x, -y, z-1/2'
'-x+1/2, -y+1/2, -z'
'x+1/2, -y+1/2, z-1/2'

loop_
_atom_site_label
_atom_site_type_symbol
_atom_site_fract_x
_atom_site_fract_y
_atom_site_fract_z
_atom_site_U_iso_or_equiv
_atom_site_adp_type
_atom_site_occupancy
_atom_site_site_symmetry_order
_atom_site_calc_flag
_atom_site_refinement_flags_posn
_atom_site_refinement_flags_adp
_atom_site_refinement_flags_occupancy
_atom_site_disorder_assembly
_atom_site_disorder_group
Th1 Th 0.57601(7) 0.88633(17) 0.56950(9) 0.1062(15) Uani 1 1 d D U . . .
Th2 Th 0.55047(7) 0.75315(15) 0.49683(8) 0.0941(14) Uani 1 1 d D U . . .
Th3 Th 0.49164(7) 0.84769(17) 0.52467(9) 0.1060(15) Uani 1 1 d . U . . .
Th4 Th 0.53202(7) 0.79282(18) 0.61919(8) 0.1013(15) Uani 1 1 d D U . . .
Th5 Th 0.50733(8) 0.65750(17) 0.54661(9) 0.1099(15) Uani 1 1 d D U . . .
Th6 Th 0.59159(7) 0.69946(18) 0.59065(8) 0.1086(15) Uani 1 1 d D U . . .
O1 O 0.5852(10) 0.835(2) 0.4863(12) 0.103(7) Uani 1 1 d . U . . .
O2 O 0.6002(10) 0.908(2) 0.5290(13) 0.105(8) Uani 1 1 d . U . . .
O3 O 0.9476(13) 1.277(3) 0.4985(16) 0.144(17) Uani 1 1 d D U . . .
O4 O 0.9526(11) 1.179(2) 0.5146(14) 0.124(15) Uani 1 1 d D U . . .
O5 O 0.5858(11) 1.055(3) 0.1252(12) 0.131(15) Uani 1 1 d D U . . .
O6 O 0.5593(11) 1.096(3) 0.1484(15) 0.151(16) Uani 1 1 d D U . . .
O7 O 0.5114(11) 0.796(3) 0.4467(12) 0.107(8) Uani 1 1 d . U . . .
O8 O 0.4801(10) 0.856(3) 0.4598(14) 0.113(8) Uani 1 1 d . U . . .
O9 O 0.4916(11) 1.130(3) 0.1145(15) 0.141(16) Uani 1 1 d D U . . .
O10 O 0.4645(11) 1.104(3) 0.0641(13) 0.133(15) Uani 1 1 d D U . . .
O11 O 0.1145(14) 0.999(3) 0.0773(16) 0.17(2) Uani 1 1 d D U . . .
O12 O 0.1025(12) 0.925(3) 0.1024(15) 0.142(16) Uani 1 1 d D U . . .
O13 O 0.4999(11) 0.698(3) 0.6307(13) 0.111(8) Uani 1 1 d . U . . .
O14 O 0.4867(10) 0.629(2) 0.5900(13) 0.107(7) Uani 1 1 d . U . . .
O15 O 0.1307(13) 0.377(3) 0.5985(14) 0.139(16) Uani 1 1 d . U . . .
O16 O 0.1378(12) 0.265(3) 0.6122(13) 0.127(14) Uani 1 1 d . U . . .
O17 O 0.5236(14) 0.342(3) 0.9637(14) 0.148(15) Uani 1 1 d . U . . .
O18 O 0.4990(13) 0.389(3) 0.9840(15) 0.148(15) Uani 1 1 d . U . . .
O19 O 0.6013(11) 0.697(3) 0.6539(13) 0.119(8) Uani 1 1 d . U . . .
O20 O 0.5664(12) 0.739(3) 0.6665(14) 0.115(8) Uani 1 1 d . U . . .
O21 O 0.5957(13) 0.316(3) 1.0054(14) 0.130(15) Uani 1 1 d . U . . .
O22 O 0.6239(11) 0.337(2) 1.0582(14) 0.112(13) Uani 1 1 d . U . . .
O23 O 0.9400(12) 0.499(3) 0.9523(17) 0.158(17) Uani 1 1 d D U . . .
O24 O 0.9483(12) 0.570(3) 0.9922(17) 0.159(17) Uani 1 1 d D U . . .
O25 O 0.5353(10) 0.870(2) 0.5121(12) 0.102(6) Uani 1 1 d . U . . .
O26 O 0.5842(7) 0.7817(9) 0.5493(4) 0.104(6) Uani 1 1 d D U . . .
O27 O 0.5828(10) 0.810(3) 0.6194(13) 0.109(6) Uani 1 1 d . U . . .
O28 O 0.5320(10) 0.859(2) 0.5747(12) 0.106(6) Uani 1 1 d . U . . .
O29 O 0.5554(10) 0.656(2) 0.5373(12) 0.106(6) Uani 1 1 d . U . . .
O30 O 0.5081(10) 0.753(2) 0.5140(13) 0.100(5) Uani 1 1 d . U . . .
O31 O 0.5440(4) 0.6968(15) 0.5948(7) 0.108(5) Uani 1 1 d D U . . .
O32 O 0.4903(11) 0.760(2) 0.5700(13) 0.107(6) Uani 1 1 d . U . . .
O33 O 0.5602(12) 0.733(3) 0.4389(13) 0.115(10) Uani 1 1 d . U . . .
O34 O 0.5024(10) 0.976(3) 0.5320(13) 0.113(10) Uani 1 1 d . U . . .
O35 O 0.4828(11) 0.533(3) 0.5378(13) 0.117(10) Uani 1 1 d . U . . .
O36 O 0.5394(11) 0.551(3) 0.5752(13) 0.117(9) Uani 1 1 d . U . . .
O37 O 0.5196(12) 0.812(3) 0.6770(13) 0.127(11) Uani 1 1 d . U . . .
N1 N 0.7247(14) 1.110(4) 0.3882(18) 0.141(11) Uani 1 1 d . U . . .
N2 N 0.3385(18) 0.875(5) 0.204(2) 0.186(13) Uani 1 1 d . U . . .
N3 N 0.3566(8) 0.457(4) 0.7330(10) 0.153(12) Uani 1 1 d D U . . .
N4 N 0.7192(8) 0.633(3) 0.9131(13) 0.177(13) Uani 1 1 d D U . . .
C1 C 0.5997(13) 0.894(4) 0.499(2) 0.114(10) Uani 1 1 d D U . . .
C2 C 0.6264(10) 0.907(2) 0.4898(12) 0.124(12) Uani 1 1 d D U . . .
C3 C 0.6416(11) 0.963(3) 0.5047(11) 0.129(14) Uani 1 1 d G U . . .
H3 H 0.6396 0.9794 0.5243 0.155 Uiso 1 1 calc R . . . .
C4 C 0.6600(11) 0.994(2) 0.4908(10) 0.138(15) Uani 1 1 d DG U . . .
H4 H 0.6704 1.0329 0.5010 0.166 Uiso 1 1 calc R . . . .
C5 C 0.6630(8) 0.9701(19) 0.4620(9) 0.141(14) Uani 1 1 d DG U . . .
C6 C 0.6477(11) 0.914(2) 0.4471(11) 0.148(15) Uani 1 1 d DG U . . .
H6 H 0.6498 0.8972 0.4275 0.178 Uiso 1 1 calc R . . . .
C7 C 0.6294(11) 0.882(2) 0.4610(13) 0.138(14) Uani 1 1 d G U . . .
H7 H 0.6189 0.8438 0.4508 0.166 Uiso 1 1 calc R . . . .
C8 C 0.6810(9) 1.0070(19) 0.4456(9) 0.147(14) Uani 1 1 d D U . . .
C13 C 0.6835(11) 0.982(2) 0.4165(11) 0.153(15) Uani 1 1 d DG U . . .
H13 H 0.6746 0.9417 0.4077 0.183 Uiso 1 1 calc R . . . .
C12 C 0.6992(12) 1.018(3) 0.4004(12) 0.149(15) Uani 1 1 d G U . . .
H12 H 0.7009 1.0009 0.3806 0.179 Uiso 1 1 calc R . . . .
C11 C 0.7123(10) 1.077(3) 0.4133(13) 0.141(13) Uani 1 1 d G U . . .
C10 C 0.7098(12) 1.102(2) 0.4423(14) 0.153(15) Uani 1 1 d G U . . .
H10 H 0.7187 1.1426 0.4511 0.184 Uiso 1 1 calc R . . . .
C9 C 0.6941(11) 1.067(2) 0.4584(11) 0.155(15) Uani 1 1 d DG U . . .
H9 H 0.6924 1.0834 0.4783 0.186 Uiso 1 1 calc R . . . .
C15 C 0.7728(12) 1.103(3) 0.4330(15) 0.150(17) Uani 1 1 d . U . . .
H15 H 0.7634 1.0772 0.4450 0.180 Uiso 1 1 calc R . . . .
C16 C 0.8029(11) 1.112(3) 0.4456(12) 0.145(17) Uani 1 1 d G U . . .
H16 H 0.8141 1.0926 0.4662 0.175 Uiso 1 1 calc R . . . .
C17 C 0.8167(7) 1.149(3) 0.4280(15) 0.131(14) Uani 1 1 d DG U . . .
C18 C 0.8004(12) 1.177(3) 0.3979(15) 0.143(16) Uani 1 1 d G U . . .
H18 H 0.8098 1.2021 0.3859 0.172 Uiso 1 1 calc R . . . .
C19 C 0.7703(11) 1.168(3) 0.3854(12) 0.148(17) Uani 1 1 d G U . . .
H19 H 0.7591 1.1867 0.3648 0.178 Uiso 1 1 calc R . . . .
C14 C 0.7565(7) 1.131(3) 0.4029(15) 0.146(14) Uani 1 1 d G U . . .
C24 C 0.8883(11) 1.241(2) 0.4532(13) 0.100(11) Uani 1 1 d . U . . .
H24 H 0.8958 1.2814 0.4487 0.120 Uiso 1 1 calc R . . . .
C25 C 0.8603(10) 1.221(2) 0.4340(11) 0.109(15) Uani 1 1 d G U . . .
H25 H 0.8488 1.2475 0.4164 0.131 Uiso 1 1 calc R . . . .
C20 C 0.8493(7) 1.161(3) 0.4407(13) 0.123(13) Uani 1 1 d DG U . . .
C21 C 0.8662(11) 1.121(2) 0.4665(14) 0.128(17) Uani 1 1 d G U . . .
H21 H 0.8587 1.0807 0.4711 0.154 Uiso 1 1 calc R . . . .
C22 C 0.8942(11) 1.142(3) 0.4857(12) 0.133(18) Uani 1 1 d G U . . .
H22 H 0.9057 1.1145 0.5034 0.160 Uiso 1 1 calc R . . . .
C23 C 0.9052(8) 1.201(3) 0.4791(13) 0.131(15) Uani 1 1 d DG U . . .
C26 C 0.9353(10) 1.224(3) 0.500(2) 0.132(14) Uani 1 1 d D U . . .
C27 C 0.7049(13) 1.120(3) 0.3502(9) 0.152(13) Uani 1 1 d . U . . .
C28 C 0.7157(9) 1.090(3) 0.3279(15) 0.153(16) Uani 1 1 d G U . . .
H28 H 0.7351 1.0731 0.3351 0.184 Uiso 1 1 calc R . . . .
C29 C 0.6982(14) 1.084(3) 0.2949(13) 0.158(17) Uani 1 1 d G U . . .
H29 H 0.7056 1.0639 0.2796 0.190 Uiso 1 1 calc R . . . .
C30 C 0.6698(12) 1.109(4) 0.2843(10) 0.165(15) Uani 1 1 d DG U . . .
C31 C 0.6590(9) 1.139(3) 0.3067(16) 0.170(17) Uani 1 1 d G U . . .
H31 H 0.6396 1.1562 0.2995 0.205 Uiso 1 1 calc R . . . .
C32 C 0.6765(14) 1.145(3) 0.3397(14) 0.171(17) Uani 1 1 d G U . . .
H32 H 0.6691 1.1655 0.3550 0.205 Uiso 1 1 calc R . . . .
C36 C 0.6072(12) 1.079(3) 0.1872(11) 0.155(15) Uani 1 1 d D U . . .
C37 C 0.5979(9) 1.094(3) 0.2135(16) 0.158(17) Uani 1 1 d G U . . .
H37 H 0.5777 1.0963 0.2103 0.189 Uiso 1 1 calc R . . . .
C38 C 0.6184(14) 1.106(3) 0.2446(12) 0.163(17) Uani 1 1 d G U . . .
H38 H 0.6121 1.1157 0.2626 0.195 Uiso 1 1 calc R . . . .
C33 C 0.6481(12) 1.103(3) 0.2493(10) 0.165(15) Uani 1 1 d DG U . . .
C34 C 0.6573(9) 1.088(3) 0.2230(16) 0.168(17) Uani 1 1 d G U . . .
H34 H 0.6776 1.0857 0.2262 0.202 Uiso 1 1 calc R . . . .
C35 C 0.6368(14) 1.076(3) 0.1919(12) 0.159(17) Uani 1 1 d G U . . .
H35 H 0.6431 1.0662 0.1739 0.191 Uiso 1 1 calc R . . . .
C39 C 0.5846(12) 1.074(5) 0.1526(11) 0.145(14) Uani 1 1 d D U . . .
C40 C 0.4862(16) 0.827(5) 0.4369(14) 0.124(11) Uani 1 1 d D U . . .
C41 C 0.4624(13) 0.826(3) 0.4030(11) 0.146(14) Uani 1 1 d D U . . .
C42 C 0.4708(10) 0.806(3) 0.3767(17) 0.167(17) Uani 1 1 d G U . . .
H42 H 0.4899 0.7897 0.3807 0.201 Uiso 1 1 calc R . . . .
C43 C 0.4511(15) 0.811(4) 0.3446(13) 0.174(17) Uani 1 1 d G U . . .
H43 H 0.4569 0.7969 0.3267 0.209 Uiso 1 1 calc R . . . .
C44 C 0.4231(13) 0.835(4) 0.3389(12) 0.171(15) Uani 1 1 d DG U . . .
C45 C 0.4148(10) 0.855(3) 0.3651(18) 0.162(17) Uani 1 1 d DG U . . .
H45 H 0.3956 0.8718 0.3612 0.194 Uiso 1 1 calc DR . . . .
C46 C 0.4344(15) 0.851(3) 0.3972(14) 0.153(16) Uani 1 1 d DG U . . .
H46 H 0.4287 0.8645 0.4152 0.184 Uiso 1 1 calc R . . . .
C47 C 0.3973(12) 0.839(5) 0.3067(12) 0.179(16) Uani 1 1 d D U . . .
C48 C 0.3962(15) 0.786(4) 0.286(2) 0.192(19) Uani 1 1 d G U . . .
H48 H 0.4075 0.7474 0.2940 0.231 Uiso 1 1 calc R . . . .
C49 C 0.3785(19) 0.789(4) 0.2528(19) 0.21(2) Uani 1 1 d G U . . .
H49 H 0.3778 0.7531 0.2385 0.250 Uiso 1 1 calc R . . . .
C50 C 0.3620(15) 0.846(5) 0.2407(11) 0.194(15) Uani 1 1 d G U . . .
C51 C 0.3631(15) 0.899(4) 0.262(2) 0.21(2) Uani 1 1 d G U . . .
H51 H 0.3518 0.9372 0.2534 0.248 Uiso 1 1 calc R . . . .
C52 C 0.3808(16) 0.895(4) 0.2946(18) 0.20(2) Uani 1 1 d G U . . .
H52 H 0.3815 0.9315 0.3089 0.238 Uiso 1 1 calc R . . . .
C57 C 0.3972(14) 0.898(5) 0.160(2) 0.216(17) Uani 1 1 d . U . . .
H57 H 0.4119 0.8728 0.1560 0.259 Uiso 1 1 calc R . . . .
C56 C 0.3932(16) 0.964(5) 0.1513(17) 0.209(16) Uani 1 1 d DG U . . .
C55 C 0.3716(19) 1.001(3) 0.1578(19) 0.207(17) Uani 1 1 d G U . . .
H55 H 0.3688 1.0459 0.1516 0.249 Uiso 1 1 calc R . . . .
C54 C 0.3539(14) 0.971(5) 0.1733(19) 0.201(17) Uani 1 1 d G U . . .
H54 H 0.3392 0.9961 0.1777 0.241 Uiso 1 1 calc R . . . .
C53 C 0.3579(16) 0.905(5) 0.1823(16) 0.197(15) Uani 1 1 d G U . . .
C58 C 0.3795(19) 0.868(3) 0.1759(19) 0.208(17) Uani 1 1 d G U . . .
H58 H 0.3823 0.8230 0.1821 0.250 Uiso 1 1 calc R . . . .
C59 C 0.4149(15) 0.996(4) 0.138(2) 0.209(16) Uani 1 1 d D U . . .
C60 C 0.4430(17) 1.012(4) 0.1580(15) 0.211(19) Uani 1 1 d G U . . .
H60 H 0.4493 1.0021 0.1809 0.254 Uiso 1 1 calc R . . . .
C61 C 0.4620(12) 1.043(4) 0.1448(19) 0.210(19) Uani 1 1 d G U . . .
H61 H 0.4812 1.0545 0.1586 0.253 Uiso 1 1 calc R . . . .
C62 C 0.4528(15) 1.058(4) 0.111(2) 0.191(17) Uani 1 1 d DG U . . .
C63 C 0.4246(17) 1.042(4) 0.0911(15) 0.207(19) Uani 1 1 d G U . . .
H63 H 0.4183 1.0520 0.0682 0.248 Uiso 1 1 calc R . . . .
C64 C 0.4057(12) 1.011(4) 0.104(2) 0.208(19) Uani 1 1 d G U . . .
H64 H 0.3864 0.9996 0.0905 0.250 Uiso 1 1 calc R . . . .
C65 C 0.4697(17) 1.101(5) 0.0948(14) 0.159(15) Uani 1 1 d D U . . .
C71 C 0.2912(15) 0.877(4) 0.2115(13) 0.190(17) Uani 1 1 d . U . . .
H71 H 0.3010 0.8682 0.2343 0.228 Uiso 1 1 calc R . . . .
C66 C 0.3069(9) 0.878(4) 0.190(2) 0.187(15) Uani 1 1 d G U . . .
C67 C 0.2926(16) 0.891(4) 0.1567(19) 0.188(17) Uani 1 1 d G U . . .
H67 H 0.3033 0.8917 0.1419 0.226 Uiso 1 1 calc R . . . .
C68 C 0.2626(17) 0.902(4) 0.1449(13) 0.190(17) Uani 1 1 d G U . . .
H68 H 0.2528 0.9108 0.1221 0.228 Uiso 1 1 calc R . . . .
C69 C 0.2469(9) 0.901(4) 0.166(2) 0.186(16) Uani 1 1 d DG U . . .
C70 C 0.2612(15) 0.888(4) 0.1998(18) 0.193(18) Uani 1 1 d G U . . .
H70 H 0.2505 0.8873 0.2145 0.231 Uiso 1 1 calc R . . . .
C72 C 0.2147(9) 0.917(4) 0.1497(18) 0.182(16) Uani 1 1 d D U . . .
C73 C 0.2056(13) 0.965(3) 0.1252(18) 0.184(18) Uani 1 1 d G U . . .
H73 H 0.2196 0.9870 0.1181 0.221 Uiso 1 1 calc R . . . .
C74 C 0.1761(16) 0.979(3) 0.1109(15) 0.185(19) Uani 1 1 d G U . . .
H74 H 0.1699 1.0121 0.0941 0.222 Uiso 1 1 calc R . . . .
C75 C 0.1556(9) 0.947(4) 0.1212(18) 0.178(17) Uani 1 1 d DG U . . .
C76 C 0.1647(13) 0.899(3) 0.1457(17) 0.177(18) Uani 1 1 d G U . . .
H76 H 0.1507 0.8763 0.1527 0.212 Uiso 1 1 calc R . . . .
C77 C 0.1942(16) 0.884(3) 0.1600(15) 0.180(18) Uani 1 1 d G U . . .
H77 H 0.2004 0.8511 0.1767 0.216 Uiso 1 1 calc R . . . .
C78 C 0.1237(10) 0.958(4) 0.101(2) 0.162(17) Uani 1 1 d D U . . .
C79 C 0.4872(15) 0.646(4) 0.619(2) 0.112(10) Uani 1 1 d D U . . .
C85 C 0.4605(12) 0.651(2) 0.6622(14) 0.121(13) Uani 1 1 d . U . . .
H85 H 0.4697 0.6920 0.6711 0.145 Uiso 1 1 calc R . . . .
C84 C 0.4405(12) 0.623(3) 0.6745(11) 0.129(14) Uani 1 1 d G U . . .
H84 H 0.4359 0.6435 0.6918 0.154 Uiso 1 1 calc R . . . .
C83 C 0.4271(11) 0.563(3) 0.6614(13) 0.134(13) Uani 1 1 d DG U . . .
C82 C 0.4337(12) 0.533(2) 0.6360(13) 0.138(14) Uani 1 1 d DG U . . .
H82 H 0.4246 0.4924 0.6270 0.165 Uiso 1 1 calc DR . . . .
C81 C 0.4538(12) 0.562(3) 0.6237(12) 0.130(14) Uani 1 1 d DG U . . .
H81 H 0.4584 0.5408 0.6063 0.156 Uiso 1 1 calc R . . . .
C80 C 0.4672(10) 0.621(3) 0.6368(14) 0.122(12) Uani 1 1 d DG U . . .
C86 C 0.4078(11) 0.545(3) 0.6811(14) 0.136(13) Uani 1 1 d D U . . .
C87 C 0.3874(13) 0.497(3) 0.6651(11) 0.147(15) Uani 1 1 d G U . . .
H87 H 0.3854 0.4836 0.6433 0.177 Uiso 1 1 calc R . . . .
C88 C 0.3699(11) 0.468(3) 0.6810(15) 0.157(16) Uani 1 1 d G U . . .
H88 H 0.3559 0.4355 0.6701 0.188 Uiso 1 1 calc R . . . .
C89 C 0.3728(11) 0.487(3) 0.7129(14) 0.149(13) Uani 1 1 d DG U . . .
C90 C 0.3932(13) 0.535(3) 0.7289(10) 0.136(15) Uani 1 1 d G U . . .
H90 H 0.3952 0.5484 0.7507 0.163 Uiso 1 1 calc R . . . .
C91 C 0.4107(11) 0.564(3) 0.7130(14) 0.136(15) Uani 1 1 d G U . . .
H91 H 0.4246 0.5966 0.7239 0.163 Uiso 1 1 calc R . . . .
C95 C 0.2680(8) 0.402(4) 0.6824(17) 0.177(17) Uani 1 1 d D U . . .
C96 C 0.2859(13) 0.361(3) 0.7070(17) 0.17(2) Uani 1 1 d G U . . .
H96 H 0.2784 0.3216 0.7127 0.210 Uiso 1 1 calc R . . . .
C97 C 0.3148(12) 0.379(3) 0.7235(14) 0.174(19) Uani 1 1 d G U . . .
H97 H 0.3271 0.3513 0.7403 0.209 Uiso 1 1 calc R . . . .
C92 C 0.3259(8) 0.437(4) 0.7152(16) 0.162(15) Uani 1 1 d DG U . . .
C93 C 0.3079(13) 0.478(3) 0.6906(17) 0.172(19) Uani 1 1 d G U . . .
H93 H 0.3155 0.5176 0.6849 0.207 Uiso 1 1 calc R . . . .
C94 C 0.2790(12) 0.460(3) 0.6741(15) 0.18(2) Uani 1 1 d G U . . .
H94 H 0.2667 0.4879 0.6573 0.218 Uiso 1 1 calc R . . . .
C98 C 0.2359(8) 0.385(4) 0.6667(16) 0.181(17) Uani 1 1 d D U . . .
C99 C 0.2162(14) 0.436(3) 0.6541(17) 0.181(19) Uani 1 1 d G U . . .
H99 H 0.2227 0.4804 0.6577 0.217 Uiso 1 1 calc R . . . .
C100 C 0.1871(12) 0.422(3) 0.6362(16) 0.172(19) Uani 1 1 d G U . . .
H100 H 0.1737 0.4570 0.6276 0.207 Uiso 1 1 calc R . . . .
C101 C 0.1777(8) 0.357(4) 0.6310(15) 0.168(17) Uani 1 1 d DG U . . .
C102 C 0.1973(14) 0.305(3) 0.6436(17) 0.178(19) Uani 1 1 d G U . . .
H102 H 0.1909 0.2609 0.6400 0.214 Uiso 1 1 calc R . . . .
C103 C 0.2264(12) 0.319(3) 0.6615(17) 0.18(2) Uani 1 1 d G U . . .
H103 H 0.2398 0.2843 0.6701 0.219 Uiso 1 1 calc R . . . .
C104 C 0.1468(12) 0.333(6) 0.614(2) 0.141(16) Uani 1 1 d D U . . .
C109 C 0.3878(15) 0.441(3) 0.8260(12) 0.160(17) Uani 1 1 d . U . . .
H109 H 0.3845 0.4573 0.8451 0.191 Uiso 1 1 calc R . . . .
C108 C 0.4109(12) 0.398(4) 0.8292(11) 0.165(15) Uani 1 1 d DG U . . .
C107 C 0.4157(11) 0.374(3) 0.8013(17) 0.169(17) Uani 1 1 d G U . . .
H107 H 0.4315 0.3452 0.8035 0.202 Uiso 1 1 calc R . . . .
C106 C 0.3972(14) 0.393(3) 0.7701(12) 0.167(17) Uani 1 1 d G U . . .
H106 H 0.4005 0.3768 0.7510 0.201 Uiso 1 1 calc R . . . .
C105 C 0.3741(12) 0.436(3) 0.7669(10) 0.156(13) Uani 1 1 d DG U . . .
C110 C 0.3693(11) 0.460(3) 0.7949(17) 0.155(16) Uani 1 1 d G U . . .
H110 H 0.3535 0.4890 0.7927 0.186 Uiso 1 1 calc R . . . .
C111 C 0.4317(13) 0.385(3) 0.8642(10) 0.160(15) Uani 1 1 d D U . . .
C116 C 0.4242(10) 0.382(3) 0.8924(16) 0.159(16) Uani 1 1 d G U . . .
H116 H 0.4042 0.3854 0.8907 0.191 Uiso 1 1 calc R . . . .
C115 C 0.4457(15) 0.374(3) 0.9231(11) 0.150(16) Uani 1 1 d G U . . .
H115 H 0.4405 0.3721 0.9424 0.180 Uiso 1 1 calc R . . . .
C114 C 0.4749(12) 0.369(2) 0.9256(11) 0.144(14) Uani 1 1 d DG U . . .
C113 C 0.4825(10) 0.372(3) 0.8974(17) 0.151(16) Uani 1 1 d G U . . .
H113 H 0.5024 0.3691 0.8990 0.181 Uiso 1 1 calc R . . . .
C112 C 0.4609(16) 0.380(3) 0.8667(12) 0.157(16) Uani 1 1 d G U . . .
H112 H 0.4661 0.3824 0.8473 0.189 Uiso 1 1 calc R . . . .
C117 C 0.5014(17) 0.361(4) 0.9563(19) 0.153(15) Uani 1 1 d D U . . .
C118 C 0.5910(16) 0.714(5) 0.6790(14) 0.124(11) Uani 1 1 d D U . . .
C124 C 0.6034(9) 0.720(3) 0.7368(15) 0.135(15) Uani 1 1 d . U . . .
H124 H 0.5843 0.7381 0.7311 0.162 Uiso 1 1 calc R . . . .
C123 C 0.6210(13) 0.715(3) 0.7698(12) 0.140(15) Uani 1 1 d G U . . .
H123 H 0.6139 0.7295 0.7866 0.168 Uiso 1 1 calc R . . . .
C122 C 0.6491(12) 0.689(3) 0.7781(9) 0.142(13) Uani 1 1 d DG U . . .
C121 C 0.6595(9) 0.668(3) 0.7535(15) 0.141(15) Uani 1 1 d G U . . .
H121 H 0.6787 0.6506 0.7592 0.169 Uiso 1 1 calc R . . . .
C120 C 0.6419(13) 0.673(3) 0.7206(12) 0.144(15) Uani 1 1 d G U . . .
H120 H 0.6490 0.6592 0.7038 0.172 Uiso 1 1 calc R . . . .
C119 C 0.6139(12) 0.699(3) 0.7122(9) 0.133(13) Uani 1 1 d DG U . . .
C128 C 0.7011(12) 0.656(3) 0.8797(10) 0.169(15) Uani 1 1 d D U . . .
C127 C 0.7143(8) 0.674(3) 0.8569(14) 0.167(17) Uani 1 1 d G U . . .
H127 H 0.7350 0.6772 0.8637 0.200 Uiso 1 1 calc R . . . .
C126 C 0.6973(12) 0.686(4) 0.8243(12) 0.166(17) Uani 1 1 d G U . . .
H126 H 0.7063 0.6974 0.8087 0.199 Uiso 1 1 calc R . . . .
C125 C 0.6670(12) 0.680(4) 0.8144(9) 0.151(14) Uani 1 1 d DG U . . .
C130 C 0.6538(8) 0.663(4) 0.8372(14) 0.167(17) Uani 1 1 d G U . . .
H130 H 0.6332 0.6589 0.8304 0.201 Uiso 1 1 calc R . . . .
C129 C 0.6709(12) 0.651(3) 0.8698(12) 0.170(17) Uani 1 1 d G U . . .
H129 H 0.6619 0.6387 0.8854 0.204 Uiso 1 1 calc R . . . .
C132 C 0.7208(12) 0.580(3) 0.9670(15) 0.200(19) Uani 1 1 d . U . . .
H132 H 0.7358 0.6095 0.9794 0.240 Uiso 1 1 calc R . . . .
C133 C 0.7067(11) 0.540(3) 0.9829(11) 0.196(19) Uani 1 1 d DG U . . .
H133 H 0.7121 0.5416 1.0062 0.235 Uiso 1 1 calc R . . . .
C134 C 0.6847(9) 0.497(2) 0.9647(10) 0.197(17) Uani 1 1 d DG U . . .
C135 C 0.6768(12) 0.495(3) 0.9306(10) 0.200(19) Uani 1 1 d DG U . . .
H135 H 0.6618 0.4659 0.9181 0.240 Uiso 1 1 calc R . . . .
C136 C 0.6909(14) 0.535(3) 0.9146(12) 0.202(18) Uani 1 1 d DG U . . .
H136 H 0.6855 0.5339 0.8913 0.242 Uiso 1 1 calc R . . . .
C131 C 0.7129(12) 0.578(3) 0.9328(15) 0.195(15) Uani 1 1 d DG U . . .
C139 C 0.6635(11) 0.408(3) 1.0308(10) 0.153(17) Uani 1 1 d D U . . .
H139 H 0.6719 0.3976 1.0535 0.183 Uiso 1 1 calc R . . . .
C138 C 0.6801(9) 0.441(3) 1.0149(10) 0.164(18) Uani 1 1 d DG U . . .
H138 H 0.6998 0.4524 1.0268 0.197 Uiso 1 1 calc R . . . .
C137 C 0.6678(9) 0.456(3) 0.9816(10) 0.183(17) Uani 1 1 d DG U . . .
C142 C 0.6390(9) 0.439(3) 0.9642(10) 0.178(19) Uani 1 1 d DG U . . .
H142 H 0.6306 0.4497 0.9414 0.214 Uiso 1 1 calc R . . . .
C141 C 0.6224(9) 0.407(3) 0.9800(12) 0.164(18) Uani 1 1 d DG U . . .
H141 H 0.6027 0.3949 0.9681 0.197 Uiso 1 1 calc R . . . .
C140 C 0.6347(10) 0.391(3) 1.0133(12) 0.142(15) Uani 1 1 d DG U . . .
C143 C 0.6183(14) 0.346(4) 1.0288(17) 0.122(14) Uani 1 1 d D U . . .
C149 C 0.7704(11) 0.689(3) 0.9403(17) 0.186(17) Uani 1 1 d . U . . .
H149 H 0.7628 0.7288 0.9460 0.223 Uiso 1 1 calc R . . . .
C148 C 0.8003(10) 0.683(3) 0.9469(16) 0.186(18) Uani 1 1 d G U . . .
H148 H 0.8131 0.7178 0.9572 0.223 Uiso 1 1 calc R . . . .
C147 C 0.8114(7) 0.625(3) 0.9386(16) 0.184(16) Uani 1 1 d DG U . . .
C146 C 0.7926(11) 0.573(3) 0.9236(17) 0.191(18) Uani 1 1 d DG U . . .
H146 H 0.8002 0.5336 0.9179 0.229 Uiso 1 1 calc R . . . .
C145 C 0.7627(10) 0.580(3) 0.9170(16) 0.192(18) Uani 1 1 d G U . . .
H145 H 0.7499 0.5446 0.9067 0.230 Uiso 1 1 calc R . . . .
C144 C 0.7516(7) 0.638(4) 0.9253(17) 0.178(14) Uani 1 1 d DG U . . .
C153 C 0.9005(9) 0.572(3) 0.958(2) 0.167(16) Uani 1 1 d D U . . .
C152 C 0.8790(16) 0.559(3) 0.9282(17) 0.179(18) Uani 1 1 d G U . . .
H152 H 0.8837 0.5341 0.9120 0.215 Uiso 1 1 calc R . . . .
C151 C 0.8505(13) 0.581(3) 0.9219(14) 0.174(18) Uani 1 1 d G U . . .
H151 H 0.8359 0.5714 0.9013 0.209 Uiso 1 1 calc R . . . .
C150 C 0.8436(8) 0.617(3) 0.946(2) 0.175(16) Uani 1 1 d DG U . . .
C155 C 0.8651(15) 0.630(3) 0.9758(17) 0.174(18) Uani 1 1 d G U . . .
H155 H 0.8603 0.6550 0.9920 0.208 Uiso 1 1 calc R . . . .
C154 C 0.8935(12) 0.608(3) 0.9821(14) 0.171(18) Uani 1 1 d G U . . .
H154 H 0.9082 0.6177 1.0027 0.206 Uiso 1 1 calc R . . . .
C156 C 0.9312(10) 0.546(4) 0.9660(19) 0.159(16) Uani 1 1 d D U . . .

loop_
_atom_site_aniso_label
_atom_site_aniso_U_11
_atom_site_aniso_U_22
_atom_site_aniso_U_33
_atom_site_aniso_U_23
_atom_site_aniso_U_13
_atom_site_aniso_U_12
Th1 0.068(2) 0.131(3) 0.116(3) -0.018(2) 0.027(2) -0.0155(19)
Th2 0.059(2) 0.122(3) 0.091(3) -0.0042(18) 0.0134(19) -0.0032(17)
Th3 0.064(2) 0.129(3) 0.120(3) 0.005(2) 0.024(2) 0.0023(18)
Th4 0.062(2) 0.141(3) 0.093(3) -0.010(2) 0.017(2) -0.0024(19)
Th5 0.101(3) 0.120(3) 0.108(3) -0.006(2) 0.035(2) -0.013(2)
Th6 0.088(3) 0.133(3) 0.103(3) 0.007(2) 0.030(2) 0.016(2)
O1 0.065(13) 0.133(14) 0.103(12) -0.001(9) 0.020(10) -0.006(10)
O2 0.068(14) 0.133(15) 0.110(13) -0.006(10) 0.025(11) -0.005(11)
O3 0.11(2) 0.13(2) 0.17(3) 0.021(19) 0.01(2) -0.010(15)
O4 0.103(17) 0.12(2) 0.13(3) 0.004(19) 0.007(17) -0.010(14)
O5 0.07(2) 0.17(4) 0.12(2) 0.07(2) -0.006(18) 0.03(2)
O6 0.07(2) 0.21(4) 0.14(3) 0.04(3) -0.003(18) 0.01(2)
O7 0.072(12) 0.137(17) 0.103(9) 0.000(9) 0.017(7) -0.006(10)
O8 0.071(14) 0.144(17) 0.113(10) 0.004(9) 0.018(8) -0.001(11)
O9 0.07(3) 0.17(3) 0.19(3) -0.01(3) 0.05(2) -0.02(2)
O10 0.07(3) 0.14(3) 0.19(3) 0.00(3) 0.04(2) -0.03(2)
O11 0.13(3) 0.17(4) 0.17(4) 0.00(3) 0.00(2) -0.07(2)
O12 0.11(2) 0.13(3) 0.15(3) -0.02(3) 0.01(2) -0.05(2)
O13 0.075(14) 0.148(14) 0.108(13) -0.007(10) 0.028(11) -0.011(11)
O14 0.080(14) 0.131(12) 0.104(12) 0.000(9) 0.025(11) -0.004(10)
O15 0.09(2) 0.22(3) 0.10(3) 0.01(3) 0.02(2) 0.00(2)
O16 0.08(2) 0.22(3) 0.10(3) 0.01(2) 0.04(2) 0.01(2)
O17 0.14(3) 0.17(3) 0.10(2) 0.03(2) -0.003(19) 0.04(2)
O18 0.13(3) 0.16(3) 0.12(2) 0.02(2) -0.002(19) 0.03(3)
O19 0.083(14) 0.159(18) 0.111(10) 0.002(9) 0.028(8) -0.002(12)
O20 0.076(12) 0.159(17) 0.104(10) -0.006(9) 0.021(8) -0.010(10)
O21 0.11(3) 0.15(3) 0.13(3) 0.01(2) 0.05(2) -0.03(2)
O22 0.09(3) 0.12(3) 0.14(3) -0.01(2) 0.05(2) 0.01(2)
O23 0.09(2) 0.15(3) 0.21(4) 0.01(3) 0.04(2) -0.04(2)
O24 0.08(2) 0.16(4) 0.22(4) 0.00(3) 0.03(2) -0.02(2)
O25 0.066(9) 0.125(10) 0.107(9) -0.003(7) 0.021(7) -0.003(7)
O26 0.068(11) 0.134(10) 0.102(9) 0.000(7) 0.018(7) -0.003(7)
O27 0.070(11) 0.140(12) 0.111(10) -0.010(7) 0.024(8) -0.005(8)
O28 0.069(10) 0.134(11) 0.109(9) -0.006(7) 0.024(7) -0.005(7)
O29 0.083(11) 0.130(10) 0.101(10) 0.002(7) 0.026(8) -0.002(7)
O30 0.062(10) 0.124(9) 0.106(9) -0.002(7) 0.019(8) -0.008(7)
O31 0.080(9) 0.134(10) 0.105(9) -0.003(7) 0.026(7) -0.004(7)
O32 0.079(10) 0.130(10) 0.105(10) -0.007(7) 0.023(8) -0.012(7)
O33 0.085(19) 0.15(2) 0.104(13) -0.003(12) 0.026(13) -0.003(15)
O34 0.076(19) 0.130(11) 0.13(2) 0.001(10) 0.033(15) -0.004(10)
O35 0.095(18) 0.130(13) 0.12(2) -0.007(12) 0.037(15) -0.008(11)
O36 0.100(16) 0.129(11) 0.123(19) 0.003(10) 0.039(13) -0.004(9)
O37 0.10(2) 0.17(2) 0.113(15) -0.021(14) 0.039(15) -0.022(16)
N1 0.077(15) 0.20(3) 0.136(17) 0.023(15) 0.016(12) -0.015(15)
N2 0.122(19) 0.24(3) 0.16(2) 0.018(19) 0.009(14) -0.047(17)
N3 0.082(17) 0.24(3) 0.123(18) 0.037(16) 0.013(13) -0.015(16)
N4 0.094(17) 0.27(3) 0.155(18) 0.042(18) 0.031(14) -0.042(17)
C1 0.086(17) 0.142(16) 0.114(14) -0.014(11) 0.033(13) -0.022(14)
C2 0.091(18) 0.16(2) 0.12(2) -0.026(16) 0.040(16) -0.034(17)
C3 0.10(2) 0.16(2) 0.12(2) -0.025(18) 0.040(19) -0.04(2)
C4 0.11(3) 0.18(3) 0.13(2) -0.024(19) 0.04(2) -0.05(2)
C5 0.11(2) 0.18(3) 0.13(2) -0.026(17) 0.05(2) -0.05(2)
C6 0.12(3) 0.19(3) 0.14(2) -0.037(19) 0.06(2) -0.06(2)
C7 0.11(3) 0.18(3) 0.13(2) -0.040(19) 0.06(2) -0.05(2)
C8 0.12(3) 0.19(3) 0.14(2) -0.020(17) 0.05(2) -0.05(2)
C13 0.13(3) 0.19(3) 0.14(2) -0.019(18) 0.06(2) -0.05(2)
C12 0.12(3) 0.19(3) 0.14(2) -0.008(18) 0.05(2) -0.04(2)
C11 0.10(2) 0.18(3) 0.135(19) 0.004(16) 0.027(16) -0.028(18)
C10 0.12(3) 0.19(3) 0.15(2) -0.009(19) 0.04(2) -0.05(2)
C9 0.13(3) 0.19(3) 0.15(2) -0.019(19) 0.05(2) -0.06(2)
C15 0.088(16) 0.19(3) 0.15(2) 0.04(2) 0.005(14) -0.022(16)
C16 0.089(16) 0.17(3) 0.15(2) 0.04(2) 0.004(14) -0.016(16)
C17 0.092(14) 0.13(3) 0.14(2) 0.029(19) 0.012(12) -0.007(13)
C18 0.084(16) 0.17(3) 0.15(2) 0.05(2) 0.011(13) -0.011(16)
C19 0.082(16) 0.19(3) 0.15(2) 0.05(2) 0.011(14) -0.013(16)
C14 0.080(15) 0.19(3) 0.15(2) 0.046(19) 0.009(13) -0.015(15)
C24 0.099(11) 0.100(11) 0.100(11) -0.0001(11) 0.034(4) 0.0001(11)
C25 0.102(11) 0.105(19) 0.115(19) 0.000(15) 0.028(11) -0.002(10)
C20 0.094(14) 0.115(19) 0.14(2) 0.021(15) 0.014(13) -0.003(11)
C21 0.100(18) 0.118(19) 0.14(3) 0.023(18) 0.013(16) -0.004(14)
C22 0.102(18) 0.124(18) 0.15(2) 0.033(18) 0.009(17) -0.010(14)
C23 0.112(14) 0.124(15) 0.135(17) 0.028(14) 0.013(13) -0.015(10)
C26 0.105(15) 0.13(2) 0.14(2) 0.015(16) 0.013(14) -0.007(12)
C27 0.072(18) 0.23(3) 0.136(18) 0.027(16) 0.017(13) -0.004(19)
C28 0.07(2) 0.24(4) 0.131(19) 0.027(18) 0.011(14) 0.00(2)
C29 0.07(2) 0.25(4) 0.13(2) 0.026(19) 0.008(14) 0.01(2)
C30 0.07(2) 0.27(4) 0.137(19) 0.027(19) 0.007(14) 0.01(2)
C31 0.08(2) 0.27(4) 0.14(2) 0.02(2) 0.010(15) 0.01(2)
C32 0.080(19) 0.27(4) 0.14(2) 0.02(2) 0.013(14) 0.01(2)
C36 0.08(2) 0.23(4) 0.13(2) 0.05(2) 0.003(16) 0.01(2)
C37 0.08(2) 0.24(4) 0.13(2) 0.04(2) 0.004(16) 0.01(2)
C38 0.08(2) 0.25(4) 0.13(2) 0.04(2) 0.004(16) 0.01(2)
C33 0.08(2) 0.26(4) 0.136(19) 0.032(19) 0.006(15) 0.01(2)
C34 0.08(2) 0.27(4) 0.14(2) 0.03(2) 0.006(16) 0.01(2)
C35 0.08(2) 0.24(4) 0.13(2) 0.04(2) 0.005(16) 0.01(2)
C39 0.07(2) 0.21(3) 0.13(2) 0.05(2) 0.002(16) 0.01(2)
C40 0.079(14) 0.16(2) 0.116(11) -0.001(11) 0.018(9) 0.008(15)
C41 0.095(17) 0.21(3) 0.118(12) -0.002(13) 0.011(11) 0.010(18)
C42 0.11(2) 0.25(4) 0.126(14) -0.012(16) 0.018(13) 0.02(2)
C43 0.12(2) 0.26(4) 0.126(16) -0.009(17) 0.016(13) 0.01(2)
C44 0.11(2) 0.25(3) 0.132(17) -0.003(17) 0.018(13) 0.01(2)
C45 0.10(2) 0.24(4) 0.128(17) 0.002(18) 0.011(14) 0.01(2)
C46 0.097(18) 0.22(4) 0.127(17) -0.001(18) 0.013(12) 0.013(19)
C47 0.13(2) 0.25(3) 0.139(18) 0.005(18) 0.009(15) 0.00(2)
C48 0.15(3) 0.25(3) 0.14(2) 0.002(19) 0.008(19) 0.00(2)
C49 0.18(3) 0.25(3) 0.15(2) 0.004(19) 0.000(19) -0.01(2)
C50 0.15(2) 0.24(3) 0.159(19) 0.011(18) 0.008(16) -0.03(2)
C51 0.16(3) 0.25(3) 0.16(2) 0.006(19) -0.009(18) -0.01(2)
C52 0.14(3) 0.25(3) 0.16(2) 0.001(19) -0.005(19) 0.00(2)
C57 0.15(3) 0.26(3) 0.23(3) 0.03(3) 0.06(3) -0.05(2)
C56 0.14(3) 0.26(3) 0.22(3) 0.03(3) 0.05(2) -0.05(2)
C55 0.14(3) 0.26(3) 0.21(3) 0.03(3) 0.05(3) -0.04(2)
C54 0.13(3) 0.25(3) 0.20(3) 0.03(2) 0.04(2) -0.04(2)
C53 0.13(2) 0.25(3) 0.18(2) 0.02(2) 0.022(19) -0.05(2)
C58 0.14(3) 0.25(3) 0.22(3) 0.03(2) 0.05(2) -0.05(2)
C59 0.14(3) 0.26(3) 0.22(3) 0.03(3) 0.05(2) -0.06(2)
C60 0.13(3) 0.27(4) 0.22(3) 0.03(3) 0.05(2) -0.06(3)
C61 0.13(3) 0.28(4) 0.21(3) 0.02(3) 0.05(2) -0.06(3)
C62 0.11(3) 0.24(4) 0.21(3) 0.02(3) 0.05(2) -0.06(2)
C63 0.12(3) 0.27(4) 0.22(3) 0.02(3) 0.04(2) -0.07(3)
C64 0.13(3) 0.27(4) 0.22(3) 0.03(3) 0.04(2) -0.07(3)
C65 0.09(3) 0.19(3) 0.19(3) 0.00(3) 0.04(2) -0.04(2)
C71 0.12(2) 0.25(4) 0.17(2) 0.02(2) 0.010(17) -0.05(2)
C66 0.125(19) 0.24(4) 0.17(2) 0.02(2) 0.010(15) -0.046(18)
C67 0.12(2) 0.24(4) 0.17(2) 0.02(2) 0.008(16) -0.04(2)
C68 0.12(2) 0.24(4) 0.17(3) 0.03(2) 0.009(16) -0.04(2)
C69 0.12(2) 0.23(4) 0.17(3) 0.02(3) 0.008(17) -0.050(19)
C70 0.12(2) 0.25(4) 0.17(3) 0.02(3) 0.009(17) -0.05(2)
C72 0.12(2) 0.22(4) 0.17(3) 0.02(3) 0.008(17) -0.053(19)
C73 0.12(2) 0.22(4) 0.18(3) 0.02(3) 0.003(19) -0.06(2)
C74 0.12(2) 0.21(4) 0.18(3) 0.02(3) 0.00(2) -0.06(2)
C75 0.12(2) 0.20(4) 0.17(3) 0.01(3) 0.004(19) -0.063(19)
C76 0.12(2) 0.20(4) 0.17(3) 0.01(3) 0.008(19) -0.06(2)
C77 0.12(2) 0.21(4) 0.17(3) 0.02(3) 0.009(19) -0.05(2)
C78 0.12(2) 0.17(3) 0.16(3) -0.01(3) 0.003(19) -0.062(19)
C79 0.079(19) 0.148(16) 0.106(14) -0.006(11) 0.026(13) -0.013(14)
C85 0.08(2) 0.17(2) 0.11(2) -0.010(17) 0.028(19) -0.021(19)
C84 0.09(2) 0.19(3) 0.11(2) -0.011(18) 0.03(2) -0.03(2)
C83 0.10(2) 0.19(3) 0.12(2) -0.011(17) 0.034(19) -0.034(19)
C82 0.11(3) 0.19(2) 0.12(2) -0.015(19) 0.04(2) -0.04(2)
C81 0.10(2) 0.17(2) 0.12(2) -0.016(17) 0.04(2) -0.035(19)
C80 0.09(2) 0.17(2) 0.110(18) -0.011(14) 0.031(17) -0.026(17)
C86 0.09(2) 0.20(3) 0.11(2) 0.003(18) 0.025(18) -0.03(2)
C87 0.10(3) 0.21(3) 0.11(2) 0.005(19) 0.023(18) -0.04(2)
C88 0.10(3) 0.24(3) 0.12(2) 0.012(19) 0.022(17) -0.05(2)
C89 0.09(2) 0.23(3) 0.112(19) 0.020(17) 0.012(15) -0.028(19)
C90 0.07(2) 0.22(3) 0.11(2) 0.018(18) 0.015(17) -0.01(2)
C91 0.08(2) 0.21(3) 0.11(2) 0.004(19) 0.022(18) -0.02(2)
C95 0.087(18) 0.24(3) 0.17(3) 0.06(2) -0.001(18) -0.017(18)
C96 0.08(2) 0.24(3) 0.17(3) 0.06(3) 0.002(19) -0.016(19)
C97 0.08(2) 0.24(3) 0.17(3) 0.06(2) 0.004(19) -0.017(19)
C92 0.084(17) 0.24(3) 0.14(2) 0.05(2) 0.007(15) -0.017(17)
C93 0.090(19) 0.24(3) 0.15(3) 0.05(2) 0.001(18) -0.021(19)
C94 0.09(2) 0.24(3) 0.18(3) 0.06(3) -0.005(19) -0.022(19)
C98 0.089(18) 0.23(3) 0.18(3) 0.06(2) -0.002(18) -0.015(18)
C99 0.09(2) 0.23(3) 0.18(4) 0.05(2) -0.01(2) -0.015(19)
C100 0.09(2) 0.23(3) 0.16(4) 0.04(2) 0.00(2) -0.009(19)
C101 0.087(19) 0.23(3) 0.16(3) 0.04(2) 0.007(19) -0.007(19)
C102 0.08(2) 0.23(3) 0.19(4) 0.05(2) 0.01(2) -0.010(19)
C103 0.09(2) 0.23(3) 0.20(4) 0.05(2) 0.00(2) -0.014(19)
C104 0.08(2) 0.22(3) 0.11(3) 0.01(2) 0.024(19) 0.000(19)
C109 0.11(3) 0.22(4) 0.12(2) 0.041(18) 0.013(16) 0.00(2)
C108 0.12(2) 0.23(3) 0.124(19) 0.035(18) 0.007(15) 0.00(2)
C107 0.11(3) 0.25(4) 0.13(2) 0.03(2) 0.004(17) 0.00(3)
C106 0.10(2) 0.26(4) 0.12(2) 0.030(19) 0.009(16) 0.01(2)
C105 0.09(2) 0.24(3) 0.122(18) 0.038(17) 0.014(14) -0.007(19)
C110 0.10(2) 0.23(4) 0.123(19) 0.043(18) 0.017(15) 0.00(2)
C111 0.13(2) 0.20(3) 0.124(19) 0.031(19) 0.002(16) 0.00(2)
C116 0.13(3) 0.20(4) 0.12(2) 0.04(2) 0.003(17) 0.02(2)
C115 0.13(3) 0.16(4) 0.12(2) 0.03(2) 0.002(17) 0.02(2)
C114 0.13(2) 0.15(3) 0.12(2) 0.03(2) 0.000(17) 0.02(2)
C113 0.13(2) 0.17(4) 0.12(2) 0.02(2) -0.001(17) 0.01(2)
C112 0.12(2) 0.19(4) 0.12(2) 0.03(2) 0.001(17) 0.00(2)
C117 0.14(3) 0.17(3) 0.12(2) 0.02(2) -0.002(17) 0.03(2)
C118 0.077(14) 0.18(2) 0.111(11) 0.002(10) 0.025(9) -0.002(14)
C124 0.065(19) 0.22(4) 0.117(14) 0.003(14) 0.024(12) -0.02(2)
C123 0.065(19) 0.23(4) 0.119(15) 0.010(15) 0.024(12) -0.03(2)
C122 0.063(19) 0.23(3) 0.132(15) 0.024(16) 0.030(12) -0.03(2)
C121 0.067(19) 0.23(4) 0.128(16) 0.033(17) 0.030(12) -0.02(2)
C120 0.074(17) 0.23(4) 0.129(16) 0.028(17) 0.031(12) -0.002(19)
C119 0.071(16) 0.21(3) 0.115(12) 0.014(12) 0.025(10) -0.011(18)
C128 0.082(18) 0.27(3) 0.152(18) 0.041(19) 0.033(14) -0.046(19)
C127 0.074(19) 0.27(4) 0.145(19) 0.04(2) 0.025(14) -0.04(2)
C126 0.068(19) 0.28(4) 0.146(19) 0.04(2) 0.028(13) -0.04(2)
C125 0.065(18) 0.25(4) 0.133(16) 0.031(16) 0.028(12) -0.04(2)
C130 0.08(2) 0.28(4) 0.141(18) 0.04(2) 0.033(14) -0.04(2)
C129 0.083(19) 0.28(4) 0.142(19) 0.04(2) 0.032(14) -0.047(19)
C132 0.13(3) 0.30(4) 0.16(2) 0.05(2) 0.029(17) -0.08(3)
C133 0.13(3) 0.28(4) 0.16(2) 0.04(2) 0.034(19) -0.07(3)
C134 0.13(3) 0.29(3) 0.16(2) 0.04(2) 0.037(19) -0.07(2)
C135 0.13(3) 0.30(4) 0.16(2) 0.04(2) 0.035(19) -0.08(3)
C136 0.13(3) 0.30(3) 0.16(2) 0.04(2) 0.032(19) -0.07(3)
C131 0.12(2) 0.29(3) 0.16(2) 0.05(2) 0.026(17) -0.07(2)
C139 0.11(3) 0.20(4) 0.15(2) 0.01(2) 0.04(2) -0.04(2)
C138 0.11(3) 0.22(4) 0.15(2) 0.02(2) 0.04(2) -0.05(2)
C137 0.12(3) 0.26(3) 0.16(2) 0.03(2) 0.04(2) -0.06(2)
C142 0.12(3) 0.26(4) 0.15(3) 0.03(2) 0.04(2) -0.06(3)
C141 0.12(3) 0.22(4) 0.15(3) 0.02(2) 0.04(2) -0.05(2)
C140 0.11(3) 0.18(3) 0.14(2) 0.01(2) 0.05(2) -0.03(2)
C143 0.10(3) 0.14(3) 0.14(3) 0.00(2) 0.05(2) -0.01(2)
C149 0.090(19) 0.25(3) 0.21(4) 0.02(2) 0.033(18) -0.029(18)
C148 0.091(19) 0.24(3) 0.22(4) 0.02(3) 0.034(18) -0.029(18)
C147 0.088(18) 0.23(3) 0.22(3) 0.02(3) 0.033(17) -0.029(18)
C146 0.097(19) 0.24(3) 0.22(4) 0.01(3) 0.035(19) -0.039(18)
C145 0.098(19) 0.26(3) 0.21(4) 0.02(2) 0.035(18) -0.038(18)
C144 0.096(17) 0.25(3) 0.18(3) 0.03(2) 0.032(15) -0.038(17)
C153 0.087(19) 0.19(3) 0.21(3) 0.01(3) 0.030(19) -0.03(2)
C152 0.09(2) 0.22(4) 0.21(3) 0.00(3) 0.029(19) -0.03(2)
C151 0.09(2) 0.21(4) 0.21(3) 0.01(3) 0.031(19) -0.03(2)
C150 0.086(18) 0.21(3) 0.21(3) 0.02(3) 0.030(17) -0.031(18)
C155 0.09(2) 0.20(4) 0.21(3) 0.01(3) 0.028(19) -0.02(2)
C154 0.09(2) 0.20(4) 0.21(3) 0.00(3) 0.027(19) -0.03(2)
C156 0.08(2) 0.16(3) 0.21(4) 0.00(3) 0.03(2) -0.04(2)

loop_
_atom_type_symbol
_atom_type_description
_atom_type_scat_dispersion_real
_atom_type_scat_dispersion_imag
_atom_type_scat_source
C C 0.0033 0.0016 'International Tables Vol C Tables 4.2.6.8 and 6.1.1.4'
H H 0.0000 0.0000 'International Tables Vol C Tables 4.2.6.8 and 6.1.1.4'
N N 0.0061 0.0033 'International Tables Vol C Tables 4.2.6.8 and 6.1.1.4'
O O 0.0106 0.0060 'International Tables Vol C Tables 4.2.6.8 and 6.1.1.4'
Th Th -7.2400 8.8979 'International Tables Vol C Tables 4.2.6.8 and 6.1.1.4'

loop_
_geom_angle_atom_site_label_1
_geom_angle_atom_site_label_2
_geom_angle_atom_site_label_3
_geom_angle
_geom_angle_site_symmetry_1
_geom_angle_site_symmetry_3
_geom_angle_publ_flag
Th3 Th1 Th2 59.53(8) . . ?
Th3 Th1 Th4 60.83(9) . . ?
Th4 Th1 Th2 91.23(10) . . ?
Th6 Th1 Th2 60.90(9) . . ?
Th6 Th1 Th3 90.52(10) . . ?
Th6 Th1 Th4 60.77(9) . . ?
O2 Th1 Th2 70.0(11) . . ?
O2 Th1 Th3 110.8(11) . . ?
O2 Th1 Th4 160.5(12) . . ?
O2 Th1 Th6 103.6(12) . . ?
O2 Th1 O5 126.9(16) . 6_576 ?
O2 Th1 O15 71.6(17) . 3 ?
O2 Th1 O23 74.5(19) . 4_656 ?
O2 Th1 O25 75.0(15) . . ?
O2 Th1 O27 138.1(15) . . ?
O5 Th1 Th2 162.3(12) 6_576 . ?
O5 Th1 Th3 112.0(11) 6_576 . ?
O5 Th1 Th4 71.4(11) 6_576 . ?
O5 Th1 Th6 105.8(13) 6_576 . ?
O5 Th1 O25 141.3(16) 6_576 . ?
O5 Th1 O27 64.6(17) 6_576 . ?
O15 Th1 Th2 109.4(14) 3 . ?
O15 Th1 Th3 164.6(16) 3 . ?
O15 Th1 Th4 111.6(14) 3 . ?
O15 Th1 Th6 74.2(15) 3 . ?
O15 Th1 O5 75.3(18) 3 6_576 ?
O15 Th1 O25 142.1(17) 3 . ?
O15 Th1 O27 74.5(17) 3 . ?
O23 Th1 Th2 110.4(16) 4_656 . ?
O23 Th1 Th3 81.9(14) 4_656 . ?
O23 Th1 Th4 118.8(14) 4_656 . ?
O23 Th1 Th6 170.8(16) 4_656 . ?
O23 Th1 O5 82(2) 4_656 6_576 ?
O23 Th1 O15 113(2) 4_656 3 ?
O23 Th1 O25 73.7(19) 4_656 . ?
O23 Th1 O27 143.1(19) 4_656 . ?
O25 Th1 Th2 40.5(11) . . ?
O25 Th1 Th3 35.9(10) . . ?
O25 Th1 Th4 94.4(10) . . ?
O25 Th1 Th6 97.1(11) . . ?
O26 Th1 Th2 32.6(5) . . ?
O26 Th1 Th3 85.5(7) . . ?
O26 Th1 Th4 87.8(7) . . ?
O26 Th1 Th6 34.7(5) . . ?
O26 Th1 O2 73.5(14) . . ?
O26 Th1 O5 139.0(14) . 6_576 ?
O26 Th1 O15 80.6(17) . 3 ?
O26 Th1 O23 138.5(17) . 4_656 ?
O26 Th1 O25 73.0(12) . . ?
O26 Th1 O27 77.4(12) . . ?
O27 Th1 Th2 99.6(11) . . ?
O27 Th1 Th3 95.9(10) . . ?
O27 Th1 Th4 37.4(10) . . ?
O27 Th1 Th6 42.6(11) . . ?
O27 Th1 O25 123.7(15) . . ?
O28 Th1 Th2 82.1(12) . . ?
O28 Th1 Th3 32.5(12) . . ?
O28 Th1 Th4 30.9(12) . . ?
O28 Th1 Th6 81.6(13) . . ?
O28 Th1 O2 143.3(17) . . ?
O28 Th1 O5 84.4(16) . 6_576 ?
O28 Th1 O15 142.4(18) . 3 ?
O28 Th1 O23 94.5(18) . 4_656 ?
O28 Th1 O25 68.3(16) . . ?
O28 Th1 O26 95.6(15) . . ?
O28 Th1 O27 68.2(16) . . ?
Th3 Th2 Th1 59.95(8) . . ?
Th3 Th2 Th5 60.08(9) . . ?
Th5 Th2 Th1 89.12(10) . . ?
O1 Th2 Th1 69.6(11) . . ?
O1 Th2 Th3 109.8(11) . . ?
O1 Th2 Th5 158.2(11) . . ?
O1 Th2 O21 77.6(18) . 6_565 ?
O1 Th2 O25 73.6(15) . . ?
O1 Th2 O29 135.2(15) . . ?
O1 Th2 O33 66.0(16) . . ?
O7 Th2 Th1 112.7(12) . . ?
O7 Th2 Th3 71.3(12) . . ?
O7 Th2 Th5 104.5(11) . . ?
O7 Th2 O1 88.6(16) . . ?
O7 Th2 O21 133.4(17) . 6_565 ?
O7 Th2 O25 73.1(16) . . ?
O7 Th2 O29 135.8(16) . . ?
O7 Th2 O33 64.9(16) . . ?
O17 Th2 Th1 159.1(15) 6_565 . ?
O17 Th2 Th3 104.7(16) 6_565 . ?
O17 Th2 Th5 70.3(15) 6_565 . ?
O17 Th2 O1 131.2(19) 6_565 . ?
O17 Th2 O7 71.0(19) 6_565 . ?
O17 Th2 O21 85(2) 6_565 6_565 ?
O17 Th2 O25 134.6(19) 6_565 . ?
O17 Th2 O29 73.2(18) 6_565 . ?
O17 Th2 O33 65.3(19) 6_565 . ?
O21 Th2 Th1 103.7(13) 6_565 . ?
O21 Th2 Th3 155.2(13) 6_565 . ?
O21 Th2 Th5 104.2(14) 6_565 . ?
O21 Th2 O25 140.1(17) 6_565 . ?
O21 Th2 O29 66.7(17) 6_565 . ?
O21 Th2 O33 68.8(17) 6_565 . ?
O25 Th2 Th1 40.1(10) . . ?
O25 Th2 Th3 36.3(10) . . ?
O25 Th2 Th5 93.2(10) . . ?
O25 Th2 O33 120.9(15) . . ?
O26 Th2 Th1 32.6(5) . . ?
O26 Th2 Th3 85.9(7) . . ?
O26 Th2 Th5 85.6(8) . . ?
O26 Th2 O1 74.0(13) . . ?
O26 Th2 O7 144.8(13) . . ?
O26 Th2 O17 142.7(15) . 6_565 ?
O26 Th2 O21 73.2(15) . 6_565 ?
O26 Th2 O25 72.7(12) . . ?
O26 Th2 O29 70.4(12) . . ?
O26 Th2 O30 95.3(14) . . ?
O26 Th2 O33 129.2(14) . . ?
O29 Th2 Th1 92.8(11) . . ?
O29 Th2 Th3 94.1(11) . . ?
O29 Th2 Th5 37.8(11) . . ?
O29 Th2 O25 118.8(16) . . ?
O29 Th2 O33 120.3(15) . . ?
O30 Th2 Th1 80.1(11) . . ?
O30 Th2 Th3 29.0(11) . . ?
O30 Th2 Th5 34.1(11) . . ?
O30 Th2 O1 138.8(16) . . ?
O30 Th2 O7 77.8(16) . . ?
O30 Th2 O17 80.7(19) . 6_565 ?
O30 Th2 O21 138.3(18) . 6_565 ?
O30 Th2 O25 65.2(14) . . ?
O30 Th2 O29 71.6(16) . . ?
O30 Th2 O33 135.5(16) . . ?
O33 Th2 Th1 135.5(11) . . ?
O33 Th2 Th3 136.0(11) . . ?
O33 Th2 Th5 135.4(11) . . ?
Th1 Th3 Th5 89.54(10) . . ?
Th2 Th3 Th1 60.52(8) . . ?
Th2 Th3 Th5 60.27(8) . . ?
O3 Th3 Th1 156.3(14) 3_445 . ?
O3 Th3 Th2 100.6(15) 3_445 . ?
O3 Th3 Th5 67.6(13) 3_445 . ?
O3 Th3 O8 73.7(19) 3_445 . ?
O3 Th3 O10 88(2) 3_445 6_576 ?
O3 Th3 O24 73.6(19) 3_445 8_465 ?
O3 Th3 O32 73.7(17) 3_445 . ?
O3 Th3 O34 135.9(17) 3_445 . ?
O8 Th3 Th1 108.1(11) . . ?
O8 Th3 Th2 67.9(11) . . ?
O8 Th3 Th5 105.2(12) . . ?
O8 Th3 O10 132.5(16) . 6_576 ?
O8 Th3 O24 64.4(19) . 8_465 ?
O10 Th3 Th1 105.8(12) 6_576 . ?
O10 Th3 Th2 159.5(11) 6_576 . ?
O10 Th3 Th5 107.3(12) 6_576 . ?
O10 Th3 O24 68.5(18) 6_576 8_465 ?
O24 Th3 Th1 129.2(14) 8_465 . ?
O24 Th3 Th2 131.7(14) 8_465 . ?
O24 Th3 Th5 141.2(14) 8_465 . ?
O25 Th3 Th1 39.4(11) . . ?
O25 Th3 Th2 40.3(12) . . ?
O25 Th3 Th5 97.1(12) . . ?
O25 Th3 O3 133.8(19) . 3_445 ?
O25 Th3 O8 68.8(15) . . ?
O25 Th3 O10 137.9(17) . 6_576 ?
O25 Th3 O24 111.4(18) . 8_465 ?
O25 Th3 O32 122.4(16) . . ?
O25 Th3 O34 71.9(16) . . ?
O28 Th3 Th1 31.3(11) . . ?
O28 Th3 Th2 82.1(12) . . ?
O28 Th3 Th5 80.9(12) . . ?
O28 Th3 O3 140.9(18) . 3_445 ?
O28 Th3 O8 139.5(16) . . ?
O28 Th3 O10 79.7(16) . 6_576 ?
O28 Th3 O24 132.5(19) . 8_465 ?
O28 Th3 O25 70.7(16) . . ?
O28 Th3 O32 67.2(16) . . ?
O28 Th3 O34 74.5(16) . . ?
O30 Th3 Th1 83.2(12) . . ?
O30 Th3 Th2 32.5(12) . . ?
O30 Th3 Th5 31.4(13) . . ?
O30 Th3 O3 73.9(19) . 3_445 ?
O30 Th3 O8 78.0(18) . . ?
O30 Th3 O10 138.6(18) . 6_576 ?
O30 Th3 O24 136(2) . 8_465 ?
O30 Th3 O25 72.7(17) . . ?
O30 Th3 O28 91.4(18) . . ?
O30 Th3 O32 71.0(17) . . ?
O30 Th3 O34 144.5(16) . . ?
O32 Th3 Th1 93.1(11) . . ?
O32 Th3 Th2 96.0(11) . . ?
O32 Th3 Th5 39.7(11) . . ?
O32 Th3 O8 139.9(16) . . ?
O32 Th3 O10 68.3(16) . 6_576 ?
O32 Th3 O24 125.8(18) . 8_465 ?
O32 Th3 O34 128.2(16) . . ?
O34 Th3 Th1 67.7(11) . . ?
O34 Th3 Th2 112.2(10) . . ?
O34 Th3 Th5 155.2(11) . . ?
O34 Th3 O8 91.7(16) . . ?
O34 Th3 O10 71.7(17) . 6_576 ?
O34 Th3 O24 62.7(17) . 8_465 ?
Th1 Th4 Th5 88.68(10) . . ?
Th1 Th4 Th6 58.56(9) . . ?
Th6 Th4 Th5 59.53(9) . . ?
O6 Th4 Th1 65.5(13) 6_576 . ?
O6 Th4 Th5 154.2(13) 6_576 . ?
O6 Th4 Th6 104.2(12) 6_576 . ?
O6 Th4 O37 71.8(17) 6_576 . ?
O9 Th4 Th1 102.5(14) 6_576 . ?
O9 Th4 Th5 110.4(15) 6_576 . ?
O9 Th4 Th6 156.6(14) 6_576 . ?
O9 Th4 O6 76.3(19) 6_576 6_576 ?
O9 Th4 O13 88.1(18) 6_576 . ?
O9 Th4 O27 132.6(18) 6_576 . ?
O9 Th4 O32 72.5(19) 6_576 . ?
O9 Th4 O37 64.7(19) 6_576 . ?
O13 Th4 Th1 155.8(11) . . ?
O13 Th4 Th5 67.2(11) . . ?
O13 Th4 Th6 104.8(11) . . ?
O13 Th4 O6 138.6(17) . 6_576 ?
O13 Th4 O37 66.9(16) . . ?
O20 Th4 Th1 108.9(12) . . ?
O20 Th4 Th5 106.9(12) . . ?
O20 Th4 Th6 71.4(13) . . ?
O20 Th4 O6 83.7(18) . 6_576 ?
O20 Th4 O9 131.2(19) . 6_576 ?
O20 Th4 O13 78.4(17) . . ?
O20 Th4 O27 69.9(17) . . ?
O20 Th4 O32 137.5(17) . . ?
O20 Th4 O37 66.8(18) . . ?
O27 Th4 Th1 39.0(12) . . ?
O27 Th4 Th5 97.4(12) . . ?
O27 Th4 Th6 40.7(12) . . ?
O27 Th4 O6 63.5(17) . 6_576 ?
O27 Th4 O13 138.9(16) . . ?
O27 Th4 O37 119.7(16) . . ?
O28 Th4 Th1 30.4(11) . . ?
O28 Th4 Th5 80.3(12) . . ?
O28 Th4 Th6 79.2(12) . . ?
O28 Th4 O6 76.7(18) . 6_576 ?
O28 Th4 O9 78.2(18) . 6_576 ?
O28 Th4 O13 137.6(16) . . ?
O28 Th4 O20 139.3(17) . . ?
O28 Th4 O27 69.4(16) . . ?
O28 Th4 O31 91.9(15) . . ?
O28 Th4 O32 71.1(16) . . ?
O28 Th4 O37 135.6(17) . . ?
O31 Th4 Th1 83.7(8) . . ?
O31 Th4 Th5 31.9(5) . . ?
O31 Th4 Th6 33.0(5) . . ?
O31 Th4 O6 137.1(13) . 6_576 ?
O31 Th4 O9 142.3(15) . 6_576 ?
O31 Th4 O13 75.0(13) . . ?
O31 Th4 O20 78.7(15) . . ?
O31 Th4 O27 73.8(13) . . ?
O31 Th4 O32 69.9(13) . . ?
O31 Th4 O37 132.4(15) . . ?
O32 Th4 Th1 95.6(12) . . ?
O32 Th4 Th5 38.0(12) . . ?
O32 Th4 Th6 94.5(12) . . ?
O32 Th4 O6 138.7(17) . 6_576 ?
O32 Th4 O13 66.6(16) . . ?
O32 Th4 O27 124.2(17) . . ?
O32 Th4 O37 116.1(16) . . ?
O37 Th4 Th1 137.2(11) . . ?
O37 Th4 Th5 134.0(11) . . ?
O37 Th4 Th6 138.2(12) . . ?
Th3 Th5 Th2 59.65(8) . . ?
Th3 Th5 Th6 89.43(10) . . ?
Th6 Th5 Th2 60.40(9) . . ?
O4 Th5 Th2 105.5(12) 3_445 . ?
O4 Th5 Th3 68.3(11) 3_445 . ?
O4 Th5 Th6 157.7(11) 3_445 . ?
O4 Th5 O18 75.8(18) 3_445 6_565 ?
O4 Th5 O35 76.2(16) 3_445 . ?
O4 Th5 O36 135.2(16) 3_445 . ?
O14 Th5 Th2 160.9(12) . . ?
O14 Th5 Th3 107.9(12) . . ?
O14 Th5 Th6 107.8(11) . . ?
O14 Th5 O4 80.3(17) . 3_445 ?
O14 Th5 O18 134.6(18) . 6_565 ?
O14 Th5 O29 139.6(16) . . ?
O14 Th5 O32 67.7(16) . . ?
O14 Th5 O35 68.0(16) . . ?
O14 Th5 O36 78.0(16) . . ?
O18 Th5 Th2 64.2(13) 6_565 . ?
O18 Th5 Th3 98.4(13) 6_565 . ?
O18 Th5 Th6 108.8(13) 6_565 . ?
O18 Th5 O35 69.0(17) 6_565 . ?
O29 Th5 Th2 39.2(11) . . ?
O29 Th5 Th3 94.9(11) . . ?
O29 Th5 Th6 38.0(11) . . ?
O29 Th5 O4 139.9(17) . 3_445 ?
O29 Th5 O18 70.9(18) . 6_565 ?
O29 Th5 O32 120.9(16) . . ?
O29 Th5 O35 110.7(15) . . ?
O29 Th5 O36 68.8(15) . . ?
O30 Th5 Th2 34.5(12) . . ?
O30 Th5 Th3 28.3(12) . . ?
O30 Th5 Th6 83.6(11) . . ?
O30 Th5 O4 76.7(16) . 3_445 ?
O30 Th5 O14 136.1(17) . . ?
O30 Th5 O18 74.2(18) . 6_565 ?
O30 Th5 O29 73.3(16) . . ?
O30 Th5 O32 69.4(16) . . ?
O30 Th5 O35 138.5(16) . . ?
O30 Th5 O36 142.1(16) . . ?
O31 Th5 Th2 86.1(8) . . ?
O31 Th5 Th3 84.8(8) . . ?
O31 Th5 Th6 33.2(5) . . ?
O31 Th5 O4 138.0(13) . 3_445 ?
O31 Th5 O14 78.0(13) . . ?
O31 Th5 O18 142.1(14) . 6_565 ?
O31 Th5 O29 71.2(13) . . ?
O31 Th5 O30 94.9(15) . . ?
O31 Th5 O32 68.3(13) . . ?
O31 Th5 O35 126.1(14) . . ?
O31 Th5 O36 73.8(13) . . ?
O32 Th5 Th2 96.7(11) . . ?
O32 Th5 Th3 41.2(11) . . ?
O32 Th5 Th6 93.3(11) . . ?
O32 Th5 O4 70.2(16) . 3_445 ?
O32 Th5 O18 134.6(18) . 6_565 ?
O32 Th5 O35 127.7(15) . . ?
O32 Th5 O36 132.9(16) . . ?
O35 Th5 Th2 130.8(11) . . ?
O35 Th5 Th3 144.3(11) . . ?
O35 Th5 Th6 126.0(11) . . ?
O36 Th5 Th2 107.7(11) . . ?
O36 Th5 Th3 156.2(11) . . ?
O36 Th5 Th6 67.0(11) . . ?
O36 Th5 O18 92.5(17) . 6_565 ?
O36 Th5 O35 59.4(16) . . ?
Th1 Th6 Th2 60.70(8) . . ?
Th1 Th6 Th4 60.66(9) . . ?
Th1 Th6 Th5 90.51(10) . . ?
Th4 Th6 Th2 91.06(10) . . ?
Th5 Th6 Th2 59.84(8) . . ?
Th5 Th6 Th4 60.60(9) . . ?
O12 Th6 Th1 177.6(14) 8_566 . ?
O12 Th6 Th2 117.4(13) 8_566 . ?
O12 Th6 Th4 121.5(13) 8_566 . ?
O12 Th6 Th5 89.7(13) 8_566 . ?
O12 Th6 O19 79.8(18) 8_566 . ?
O12 Th6 O27 141.2(18) 8_566 . ?
O16 Th6 Th1 69.7(13) 3 . ?
O16 Th6 Th2 108.0(13) 3 . ?
O16 Th6 Th4 107.0(13) 3 . ?
O16 Th6 Th5 160.3(14) 3 . ?
O16 Th6 O12 110.0(19) 3 8_566 ?
O16 Th6 O19 78.6(17) 3 . ?
O16 Th6 O22 73.1(17) 3 6_565 ?
O16 Th6 O27 69.6(16) 3 . ?
O16 Th6 O29 141.3(17) 3 . ?
O19 Th6 Th1 102.4(12) . . ?
O19 Th6 Th2 155.9(12) . . ?
O19 Th6 Th4 65.0(12) . . ?
O19 Th6 Th5 106.5(11) . . ?
O19 Th6 O27 61.8(17) . . ?
O22 Th6 Th1 104.8(11) 6_565 . ?
O22 Th6 Th2 73.2(12) 6_565 . ?
O22 Th6 Th4 163.0(12) 6_565 . ?
O22 Th6 Th5 114.0(12) 6_565 . ?
O22 Th6 O12 72.9(18) 6_565 8_566 ?
O22 Th6 O19 130.2(17) 6_565 . ?
O22 Th6 O27 136.6(16) 6_565 . ?
O26 Th6 Th1 34.7(5) . . ?
O26 Th6 Th2 32.4(5) . . ?
O26 Th6 Th4 87.7(7) . . ?
O26 Th6 Th5 85.6(7) . . ?
O26 Th6 O12 142.9(14) . 8_566 ?
O26 Th6 O16 78.2(15) . 3 ?
O26 Th6 O19 136.6(13) . . ?
O26 Th6 O22 75.6(14) . 6_565 ?
O26 Th6 O27 75.8(12) . . ?
O26 Th6 O29 71.3(12) . . ?
O26 Th6 O31 99.8(12) . . ?
O27 Th6 Th1 41.1(11) . . ?
O27 Th6 Th2 98.0(11) . . ?
O27 Th6 Th4 37.7(10) . . ?
O27 Th6 Th5 95.6(10) . . ?
O29 Th6 Th1 95.9(11) . . ?
O29 Th6 Th2 38.9(11) . . ?
O29 Th6 Th4 95.2(11) . . ?
O29 Th6 Th5 37.6(11) . . ?
O29 Th6 O12 82.8(17) . 8_566 ?
O29 Th6 O19 140.1(16) . . ?
O29 Th6 O22 76.7(17) . 6_565 ?
O29 Th6 O27 122.8(16) . . ?
O31 Th6 Th1 85.6(8) . . ?
O31 Th6 Th2 85.3(8) . . ?
O31 Th6 Th4 32.9(5) . . ?
O31 Th6 Th5 33.0(5) . . ?
O31 Th6 O12 95.9(15) . 8_566 ?
O31 Th6 O16 139.4(13) . 3 ?
O31 Th6 O19 75.8(13) . . ?
O31 Th6 O22 146.5(13) . 6_565 ?
O31 Th6 O27 70.6(11) . . ?
O31 Th6 O29 70.6(12) . . ?
C1 O1 Th2 140(4) . . ?
C1 O2 Th1 144(4) . . ?
C26 O3 Th3 145(5) . 3 ?
C26 O4 Th5 142(4) . 3 ?
C39 O5 Th1 132(6) . 6_575 ?
C39 O6 Th4 132(6) . 6_575 ?
C40 O7 Th2 143(5) . . ?
C40 O8 Th3 141(5) . . ?
C65 O9 Th4 145(4) . 6_575 ?
C65 O10 Th3 137(4) . 6_575 ?
C78 O12 Th6 129(6) . 8_465 ?
C79 O13 Th4 142(4) . . ?
C79 O14 Th5 143(4) . . ?
C104 O15 Th1 134(5) . 3_445 ?
C104 O16 Th6 138(5) . 3_445 ?
C117 O17 Th2 136(8) . 6_566 ?
C117 O18 Th5 133(5) . 6_566 ?
C118 O19 Th6 146(4) . . ?
C118 O20 Th4 147(5) . . ?
C143 O21 Th2 143(4) . 6_566 ?
C143 O22 Th6 131(4) . 6_566 ?
C156 O23 Th1 139(6) . 4_646 ?
C156 O24 Th3 151(7) . 8_566 ?
Th1 O25 Th2 99.4(16) . . ?
Th3 O25 Th1 104.7(17) . . ?
Th3 O25 Th2 103.4(17) . . ?
Th1 O26 Th6 110.5(9) . . ?
Th2 O26 Th1 114.8(9) . . ?
Th2 O26 Th6 115.1(9) . . ?
Th1 O27 Th6 96.2(17) . . ?
Th4 O27 Th1 103.6(17) . . ?
Th4 O27 Th6 101.6(17) . . ?
Th1 O28 Th3 116(2) . . ?
Th1 O28 Th4 119(2) . . ?
Th4 O28 Th3 117(2) . . ?
Th5 O29 Th2 103.0(17) . . ?
Th5 O29 Th6 104.5(18) . . ?
Th6 O29 Th2 103.2(17) . . ?
Th3 O30 Th2 118.5(19) . . ?
Th3 O30 Th5 120(2) . . ?
Th5 O30 Th2 111.4(18) . . ?
Th4 O31 Th6 114.0(9) . . ?
Th5 O31 Th4 116.0(10) . . ?
Th5 O31 Th6 113.8(9) . . ?
Th4 O32 Th3 103.7(17) . . ?
Th4 O32 Th5 105.8(19) . . ?
Th5 O32 Th3 99.1(17) . . ?
C11 N1 C27 121(5) . . ?
C14 N1 C11 114(5) . . ?
C14 N1 C27 125(6) . . ?
C53 N2 C50 109(6) . . ?
C66 N2 C50 133(7) . . ?
C66 N2 C53 118(7) . . ?
C89 N3 C92 117(4) . . ?
C89 N3 C105 117(4) . . ?
C105 N3 C92 124(4) . . ?
C128 N4 C131 128(4) . . ?
C128 N4 C144 122(4) . . ?
C144 N4 C131 104(4) . . ?
O1 C1 C2 114(6) . . ?
O2 C1 O1 114(5) . . ?
O2 C1 C2 120(6) . . ?
C3 C2 C1 113(4) . . ?
C3 C2 C7 120.0 . . ?
C7 C2 C1 123(4) . . ?
C2 C3 H3 120.0 . . ?
C4 C3 C2 120.0 . . ?
C4 C3 H3 120.0 . . ?
C3 C4 H4 120.0 . . ?
C5 C4 C3 120.00(6) . . ?
C5 C4 H4 120.0 . . ?
C4 C5 C6 120.0 . . ?
C4 C5 C8 120.3(9) . . ?
C6 C5 C8 119.6(9) . . ?
C5 C6 H6 120.0 . . ?
C7 C6 C5 120.0 . . ?
C7 C6 H6 120.0 . . ?
C2 C7 H7 120.0 . . ?
C6 C7 C2 120.0 . . ?
C6 C7 H7 120.0 . . ?
C13 C8 C5 119.6(9) . . ?
C13 C8 C9 120.0 . . ?
C9 C8 C5 120.3(9) . . ?
C8 C13 H13 120.0 . . ?
C12 C13 C8 120.0 . . ?
C12 C13 H13 120.0 . . ?
C13 C12 H12 120.0 . . ?
C13 C12 C11 120.0 . . ?
C11 C12 H12 120.0 . . ?
C12 C11 N1 109(4) . . ?
C10 C11 N1 130(4) . . ?
C10 C11 C12 120.0 . . ?
C11 C10 H10 120.0 . . ?
C11 C10 C9 120.00(6) . . ?
C9 C10 H10 120.0 . . ?
C8 C9 H9 120.0 . . ?
C10 C9 C8 120.0 . . ?
C10 C9 H9 120.0 . . ?
C16 C15 H15 120.0 . . ?
C16 C15 C14 120.0 . . ?
C14 C15 H15 120.0 . . ?
C15 C16 H16 120.0 . . ?
C17 C16 C15 120.0 . . ?
C17 C16 H16 120.0 . . ?
C16 C17 C20 122(5) . . ?
C18 C17 C16 120.0 . . ?
C18 C17 C20 118(5) . . ?
C17 C18 H18 120.0 . . ?
C19 C18 C17 120.0 . . ?
C19 C18 H18 120.0 . . ?
C18 C19 H19 120.0 . . ?
C18 C19 C14 120.0 . . ?
C14 C19 H19 120.0 . . ?
C15 C14 N1 117(5) . . ?
C19 C14 N1 122(5) . . ?
C19 C14 C15 120.0 . . ?
C25 C24 H24 120.0 . . ?
C25 C24 C23 120.0 . . ?
C23 C24 H24 120.0 . . ?
C24 C25 H25 120.0 . . ?
C20 C25 C24 120.0 . . ?
C20 C25 H25 120.0 . . ?
C25 C20 C17 120(4) . . ?
C21 C20 C17 117(4) . . ?
C21 C20 C25 120.0 . . ?
C20 C21 H21 120.0 . . ?
C20 C21 C22 120.0 . . ?
C22 C21 H21 120.0 . . ?
C21 C22 H22 120.0 . . ?
C23 C22 C21 120.0 . . ?
C23 C22 H22 120.0 . . ?
C24 C23 C26 120(4) . . ?
C22 C23 C24 120.0 . . ?
C22 C23 C26 120(4) . . ?
O3 C26 O4 114(5) . . ?
O3 C26 C23 128(6) . . ?
O4 C26 C23 115(5) . . ?
C28 C27 N1 114(5) . . ?
C28 C27 C32 120.0 . . ?
C32 C27 N1 124(5) . . ?
C27 C28 H28 120.0 . . ?
C27 C28 C29 120.0 . . ?
C29 C28 H28 120.0 . . ?
C28 C29 H29 120.0 . . ?
C30 C29 C28 120.0 . . ?
C30 C29 H29 120.0 . . ?
C29 C30 C33 125(5) . . ?
C31 C30 C29 120.0 . . ?
C31 C30 C33 115(5) . . ?
C30 C31 H31 120.0 . . ?
C30 C31 C32 120.0 . . ?
C32 C31 H31 120.0 . . ?
C27 C32 H32 120.0 . . ?
C31 C32 C27 120.0 . . ?
C31 C32 H32 120.0 . . ?
C37 C36 C35 120.0 . . ?
C37 C36 C39 119(5) . . ?
C35 C36 C39 120(5) . . ?
C36 C37 H37 120.0 . . ?
C36 C37 C38 120.0 . . ?
C38 C37 H37 120.0 . . ?
C37 C38 H38 120.0 . . ?
C33 C38 C37 120.0 . . ?
C33 C38 H38 120.0 . . ?
C38 C33 C30 118(5) . . ?
C38 C33 C34 120.0 . . ?
C34 C33 C30 121(5) . . ?
C33 C34 H34 120.0 . . ?
C35 C34 C33 120.0 . . ?
C35 C34 H34 120.0 . . ?
C36 C35 H35 120.0 . . ?
C34 C35 C36 120.0 . . ?
C34 C35 H35 120.0 . . ?
O5 C39 C36 133(5) . . ?
O6 C39 O5 109(5) . . ?
O6 C39 C36 117(5) . . ?
O7 C40 C41 129(8) . . ?
O8 C40 O7 114(5) . . ?
O8 C40 C41 117(7) . . ?
C42 C41 C40 117(6) . . ?
C42 C41 C46 120.0 . . ?
C46 C41 C40 123(6) . . ?
C41 C42 H42 120.0 . . ?
C43 C42 C41 120.0 . . ?
C43 C42 H42 120.0 . . ?
C42 C43 H43 120.0 . . ?
C44 C43 C42 120.0 . . ?
C44 C43 H43 120.0 . . ?
C43 C44 C45 120.0 . . ?
C43 C44 C47 129(6) . . ?
C45 C44 C47 110(6) . . ?
C44 C45 H45 120.0 . . ?
C46 C45 C44 120.0 . . ?
C46 C45 H45 120.0 . . ?
C41 C46 H46 120.0 . . ?
C45 C46 C41 120.0 . . ?
C45 C46 H46 120.0 . . ?
C48 C47 C44 113(7) . . ?
C48 C47 C52 120.0 . . ?
C52 C47 C44 125(7) . . ?
C47 C48 H48 120.0 . . ?
C49 C48 C47 120.00(6) . . ?
C49 C48 H48 120.0 . . ?
C48 C49 H49 120.0 . . ?
C48 C49 C50 120.0 . . ?
C50 C49 H49 120.0 . . ?
C49 C50 N2 139(7) . . ?
C51 C50 N2 101(7) . . ?
C51 C50 C49 120.0 . . ?
C50 C51 H51 120.0 . . ?
C50 C51 C52 120.0 . . ?
C52 C51 H51 120.0 . . ?
C47 C52 H52 120.0 . . ?
C51 C52 C47 120.0 . . ?
C51 C52 H52 120.0 . . ?
C56 C57 H57 120.0 . . ?
C56 C57 C58 120.0 . . ?
C58 C57 H57 120.0 . . ?
C57 C56 C55 120.0 . . ?
C57 C56 C59 118(8) . . ?
C55 C56 C59 122(8) . . ?
C56 C55 H55 120.0 . . ?
C56 C55 C54 120.0 . . ?
C54 C55 H55 120.0 . . ?
C55 C54 H54 120.0 . . ?
C53 C54 C55 120.0 . . ?
C53 C54 H54 120.0 . . ?
C54 C53 N2 117(8) . . ?
C58 C53 N2 122(8) . . ?
C58 C53 C54 120.0 . . ?
C57 C58 H58 120.0 . . ?
C53 C58 C57 120.0 . . ?
C53 C58 H58 120.0 . . ?
C60 C59 C56 122(6) . . ?
C60 C59 C64 120.0 . . ?
C64 C59 C56 118(6) . . ?
C59 C60 H60 120.0 . . ?
C59 C60 C61 120.0 . . ?
C61 C60 H60 120.0 . . ?
C60 C61 H61 120.0 . . ?
C62 C61 C60 120.0 . . ?
C62 C61 H61 120.0 . . ?
C61 C62 C63 120.0 . . ?
C61 C62 C65 125(6) . . ?
C63 C62 C65 114(6) . . ?
C62 C63 H63 120.0 . . ?
C64 C63 C62 120.0 . . ?
C64 C63 H63 120.0 . . ?
C59 C64 H64 120.0 . . ?
C63 C64 C59 120.0 . . ?
C63 C64 H64 120.0 . . ?
O9 C65 C62 115(5) . . ?
O10 C65 O9 120(5) . . ?
O10 C65 C62 125(6) . . ?
C66 C71 H71 120.0 . . ?
C66 C71 C70 120.0 . . ?
C70 C71 H71 120.0 . . ?
C71 C66 N2 117(7) . . ?
C71 C66 C67 120.0 . . ?
C67 C66 N2 122(7) . . ?
C66 C67 H67 120.0 . . ?
C68 C67 C66 120.0 . . ?
C68 C67 H67 120.0 . . ?
C67 C68 H68 120.0 . . ?
C67 C68 C69 120.0 . . ?
C69 C68 H68 120.0 . . ?
C68 C69 C72 113(7) . . ?
C70 C69 C68 120.0 . . ?
C70 C69 C72 127(7) . . ?
C71 C70 H70 120.0 . . ?
C69 C70 C71 120.0 . . ?
C69 C70 H70 120.0 . . ?
C73 C72 C69 121(6) . . ?
C73 C72 C77 120.0 . . ?
C77 C72 C69 119(6) . . ?
C72 C73 H73 120.0 . . ?
C74 C73 C72 120.0 . . ?
C74 C73 H73 120.0 . . ?
C73 C74 H74 120.0 . . ?
C73 C74 C75 120.0 . . ?
C75 C74 H74 120.0 . . ?
C74 C75 C76 120.00(6) . . ?
C74 C75 C78 116(6) . . ?
C76 C75 C78 123(6) . . ?
C75 C76 H76 120.0 . . ?
C75 C76 C77 120.0 . . ?
C77 C76 H76 120.0 . . ?
C72 C77 H77 120.0 . . ?
C76 C77 C72 120.0 . . ?
C76 C77 H77 120.0 . . ?
O11 C78 C75 125(6) . . ?
O12 C78 O11 109(5) . . ?
O12 C78 C75 126(6) . . ?
O13 C79 O14 117(5) . . ?
O13 C79 C80 113(7) . . ?
O14 C79 C80 127(7) . . ?
C84 C85 H85 120.0 . . ?
C84 C85 C80 120.00(6) . . ?
C80 C85 H85 120.0 . . ?
C85 C84 H84 120.0 . . ?
C83 C84 C85 120.0 . . ?
C83 C84 H84 120.0 . . ?
C84 C83 C82 120.0 . . ?
C84 C83 C86 106(5) . . ?
C82 C83 C86 133(5) . . ?
C83 C82 H82 120.0 . . ?
C83 C82 C81 120.00(6) . . ?
C81 C82 H82 120.0 . . ?
C82 C81 H81 120.0 . . ?
C80 C81 C82 120.0 . . ?
C80 C81 H81 120.0 . . ?
C85 C80 C79 128(5) . . ?
C81 C80 C79 112(5) . . ?
C81 C80 C85 120.0 . . ?
C87 C86 C83 112(5) . . ?
C87 C86 C91 120.0 . . ?
C91 C86 C83 128(5) . . ?
C86 C87 H87 120.0 . . ?
C88 C87 C86 120.0 . . ?
C88 C87 H87 120.0 . . ?
C87 C88 H88 120.0 . . ?
C87 C88 C89 120.0 . . ?
C89 C88 H88 120.0 . . ?
C88 C89 N3 125(5) . . ?
C88 C89 C90 120.0 . . ?
C90 C89 N3 115(5) . . ?
C89 C90 H90 120.0 . . ?
C91 C90 C89 120.0 . . ?
C91 C90 H90 120.0 . . ?
C86 C91 H91 120.0 . . ?
C90 C91 C86 120.0 . . ?
C90 C91 H91 120.0 . . ?
C96 C95 C94 120.0 . . ?
C96 C95 C98 119(5) . . ?
C94 C95 C98 121(5) . . ?
C95 C96 H96 120.0 . . ?
C97 C96 C95 120.0 . . ?
C97 C96 H96 120.0 . . ?
C96 C97 H97 120.0 . . ?
C96 C97 C92 120.0 . . ?
C92 C97 H97 120.0 . . ?
C97 C92 N3 121(5) . . ?
C93 C92 N3 119(5) . . ?
C93 C92 C97 120.0 . . ?
C92 C93 H93 120.0 . . ?
C94 C93 C92 120.00(6) . . ?
C94 C93 H93 120.0 . . ?
C95 C94 H94 120.0 . . ?
C93 C94 C95 120.0 . . ?
C93 C94 H94 120.0 . . ?
C99 C98 C95 118(6) . . ?
C99 C98 C103 120.0 . . ?
C103 C98 C95 122(6) . . ?
C98 C99 H99 120.0 . . ?
C100 C99 C98 120.00(9) . . ?
C100 C99 H99 120.0 . . ?
C99 C100 H100 120.0 . . ?
C99 C100 C101 120.0 . . ?
C101 C100 H100 120.0 . . ?
C100 C101 C104 127(7) . . ?
C102 C101 C100 120.0 . . ?
C102 C101 C104 113(7) . . ?
C101 C102 H102 120.0 . . ?
C101 C102 C103 120.00(8) . . ?
C103 C102 H102 120.0 . . ?
C98 C103 H103 120.0 . . ?
C102 C103 C98 120.0 . . ?
C102 C103 H103 120.0 . . ?
O15 C104 O16 123(5) . . ?
O15 C104 C101 112(9) . . ?
O16 C104 C101 124(9) . . ?
C108 C109 H109 120.0 . . ?
C108 C109 C110 120.0 . . ?
C110 C109 H109 120.0 . . ?
C109 C108 C107 120.0 . . ?
C109 C108 C111 117(6) . . ?
C107 C108 C111 123(6) . . ?
C108 C107 H107 120.0 . . ?
C106 C107 C108 120.0 . . ?
C106 C107 H107 120.0 . . ?
C107 C106 H106 120.0 . . ?
C107 C106 C105 120.0 . . ?
C105 C106 H106 120.0 . . ?
C106 C105 N3 117(6) . . ?
C106 C105 C110 120.0 . . ?
C110 C105 N3 123(6) . . ?
C109 C110 H110 120.0 . . ?
C105 C110 C109 120.0 . . ?
C105 C110 H110 120.0 . . ?
C116 C111 C108 126(6) . . ?
C116 C111 C112 120.0 . . ?
C112 C111 C108 114(6) . . ?
C111 C116 H116 120.0 . . ?
C111 C116 C115 120.0 . . ?
C115 C116 H116 120.0 . . ?
C116 C115 H115 120.0 . . ?
C116 C115 C114 120.0 . . ?
C114 C115 H115 120.0 . . ?
C115 C114 C113 120.0 . . ?
C115 C114 C117 128(7) . . ?
C113 C114 C117 112(7) . . ?
C114 C113 H113 120.0 . . ?
C114 C113 C112 120.0 . . ?
C112 C113 H113 120.0 . . ?
C111 C112 H112 120.0 . . ?
C113 C112 C111 120.0 . . ?
C113 C112 H112 120.0 . . ?
O17 C117 O18 105(6) . . ?
O17 C117 C114 140(10) . . ?
O18 C117 C114 115(7) . . ?
O19 C118 C119 110(6) . . ?
O20 C118 O19 109(5) . . ?
O20 C118 C119 141(9) . . ?
C123 C124 H124 120.0 . . ?
C123 C124 C119 120.0 . . ?
C119 C124 H124 120.0 . . ?
C124 C123 H123 120.0 . . ?
C124 C123 C122 120.0 . . ?
C122 C123 H123 120.0 . . ?
C123 C122 C121 120.0 . . ?
C123 C122 C125 119(5) . . ?
C121 C122 C125 121(5) . . ?
C122 C121 H121 120.0 . . ?
C120 C121 C122 120.0 . . ?
C120 C121 H121 120.0 . . ?
C121 C120 H120 120.0 . . ?
C121 C120 C119 120.0 . . ?
C119 C120 H120 120.0 . . ?
C124 C119 C118 109(6) . . ?
C120 C119 C118 131(6) . . ?
C120 C119 C124 120.0 . . ?
C127 C128 N4 120(4) . . ?
C127 C128 C129 120.0 . . ?
C129 C128 N4 119(4) . . ?
C128 C127 H127 120.0 . . ?
C128 C127 C126 120.00(6) . . ?
C126 C127 H127 120.0 . . ?
C127 C126 H126 120.0 . . ?
C127 C126 C125 120.0 . . ?
C125 C126 H126 120.0 . . ?
C126 C125 C122 119(5) . . ?
C130 C125 C122 121(4) . . ?
C130 C125 C126 120.0 . . ?
C125 C130 H130 120.0 . . ?
C129 C130 C125 120.00(8) . . ?
C129 C130 H130 120.0 . . ?
C128 C129 H129 120.0 . . ?
C130 C129 C128 120.0 . . ?
C130 C129 H129 120.0 . . ?
C133 C132 H132 120.0 . . ?
C133 C132 C131 120.00(6) . . ?
C131 C132 H132 120.0 . . ?
C132 C133 H133 120.0 . . ?
C134 C133 C132 120.0 . . ?
C134 C133 H133 120.0 . . ?
C133 C134 C137 120.5(9) . . ?
C135 C134 C133 120.00(5) . . ?
C135 C134 C137 119.4(9) . . ?
C134 C135 H135 120.0 . . ?
C134 C135 C136 120.00(7) . . ?
C136 C135 H135 120.0 . . ?
C135 C136 H136 120.0 . . ?
C131 C136 C135 120.0 . . ?
C131 C136 H136 120.0 . . ?
C132 C131 N4 123(5) . . ?
C136 C131 N4 114(4) . . ?
C136 C131 C132 120.0 . . ?
C138 C139 H139 120.0 . . ?
C138 C139 C140 120.0 . . ?
C140 C139 H139 120.0 . . ?
C139 C138 H138 120.0 . . ?
C137 C138 C139 120.00(6) . . ?
C137 C138 H138 120.0 . . ?
C138 C137 C134 120.5(9) . . ?
C138 C137 C142 120.00(5) . . ?
C142 C137 C134 119.2(9) . . ?
C137 C142 H142 120.0 . . ?
C141 C142 C137 120.0 . . ?
C141 C142 H142 120.0 . . ?
C142 C141 H141 120.0 . . ?
C142 C141 C140 120.0 . . ?
C140 C141 H141 120.0 . . ?
C139 C140 C143 120.0(10) . . ?
C141 C140 C139 120.0 . . ?
C141 C140 C143 119.2(10) . . ?
O21 C143 C140 111(4) . . ?
O22 C143 O21 123(5) . . ?
O22 C143 C140 126(5) . . ?
C148 C149 H149 120.0 . . ?
C148 C149 C144 120.0 . . ?
C144 C149 H149 120.0 . . ?
C149 C148 H148 120.0 . . ?
C149 C148 C147 120.00(8) . . ?
C147 C148 H148 120.0 . . ?
C148 C147 C146 120.0 . . ?
C148 C147 C150 121(2) . . ?
C146 C147 C150 119(2) . . ?
C147 C146 H146 120.0 . . ?
C145 C146 C147 120.0 . . ?
C145 C146 H146 120.0 . . ?
C146 C145 H145 120.0 . . ?
C146 C145 C144 120.00(10) . . ?
C144 C145 H145 120.0 . . ?
C149 C144 N4 132(6) . . ?
C145 C144 N4 108(6) . . ?
C145 C144 C149 120.0 . . ?
C152 C153 C154 120.0 . . ?
C152 C153 C156 120(6) . . ?
C154 C153 C156 120(6) . . ?
C153 C152 H152 120.0 . . ?
C151 C152 C153 120.0 . . ?
C151 C152 H152 120.0 . . ?
C152 C151 H151 120.0 . . ?
C152 C151 C150 120.0 . . ?
C150 C151 H151 120.0 . . ?
C151 C150 C147 114(5) . . ?
C155 C150 C147 125(5) . . ?
C155 C150 C151 120.0 . . ?
C150 C155 H155 120.0 . . ?
C150 C155 C154 120.0 . . ?
C154 C155 H155 120.0 . . ?
C153 C154 H154 120.0 . . ?
C155 C154 C153 120.00(6) . . ?
C155 C154 H154 120.0 . . ?
O23 C156 C153 129(6) . . ?
O24 C156 O23 119(6) . . ?
O24 C156 C153 111(6) . . ?

loop_
_geom_bond_atom_site_label_1
_geom_bond_atom_site_label_2
_geom_bond_distance
_geom_bond_site_symmetry_2
_geom_bond_publ_flag
Th1 Th2 3.996(5) . ?
Th1 Th3 3.974(5) . ?
Th1 Th4 3.988(5) . ?
Th1 Th6 3.903(5) . ?
Th1 O2 2.46(5) . ?
Th1 O5 2.58(5) 6_576 ?
Th1 O15 2.53(6) 3 ?
Th1 O23 2.49(5) 4_656 ?
Th1 O25 2.61(5) . ?
Th1 O26 2.373(19) . ?
Th1 O27 2.58(5) . ?
Th1 O28 2.30(5) . ?
Th2 Th3 3.957(5) . ?
Th2 Th5 3.981(5) . ?
Th2 O1 2.51(5) . ?
Th2 O7 2.50(5) . ?
Th2 O17 2.48(6) 6_565 ?
Th2 O21 2.53(5) 6_565 ?
Th2 O25 2.63(5) . ?
Th2 O26 2.370(19) . ?
Th2 O29 2.58(5) . ?
Th2 O30 2.42(5) . ?
Th2 O33 2.73(5) . ?
Th3 Th5 3.974(5) . ?
Th3 O3 2.50(5) 3_445 ?
Th3 O8 2.67(6) . ?
Th3 O10 2.67(5) 6_576 ?
Th3 O24 2.68(6) 8_465 ?
Th3 O25 2.41(5) . ?
Th3 O28 2.38(5) . ?
Th3 O30 2.18(5) . ?
Th3 O32 2.65(5) . ?
Th3 O34 2.65(5) . ?
Th4 Th5 4.021(5) . ?
Th4 Th6 3.992(5) . ?
Th4 O6 2.70(6) 6_576 ?
Th4 O9 2.46(5) 6_576 ?
Th4 O13 2.62(5) . ?
Th4 O20 2.41(6) . ?
Th4 O27 2.49(5) . ?
Th4 O28 2.33(5) . ?
Th4 O31 2.376(19) . ?
Th4 O32 2.47(5) . ?
Th4 O37 2.79(5) . ?
Th5 Th6 3.979(5) . ?
Th5 O4 2.59(5) 3_445 ?
Th5 O14 2.47(5) . ?
Th5 O18 2.76(6) 6_565 ?
Th5 O29 2.51(5) . ?
Th5 O30 2.40(5) . ?
Th5 O31 2.367(19) . ?
Th5 O32 2.57(5) . ?
Th5 O35 2.76(5) . ?
Th5 O36 2.69(5) . ?
Th6 O12 2.58(5) 8_566 ?
Th6 O16 2.50(6) 3 ?
Th6 O19 2.60(6) . ?
Th6 O22 2.54(5) 6_565 ?
Th6 O26 2.38(2) . ?
Th6 O27 2.66(5) . ?
Th6 O29 2.53(5) . ?
Th6 O31 2.383(19) . ?
O1 C1 1.40(8) . ?
O2 C1 1.31(8) . ?
O3 Th3 2.50(5) 3 ?
O3 C26 1.24(2) . ?
O4 Th5 2.59(5) 3 ?
O4 C26 1.25(2) . ?
O5 Th1 2.58(5) 6_575 ?
O5 C39 1.26(2) . ?
O6 Th4 2.70(6) 6_575 ?
O6 C39 1.26(2) . ?
O7 C40 1.31(8) . ?
O8 C40 1.26(8) . ?
O9 Th4 2.46(5) 6_575 ?
O9 C65 1.26(2) . ?
O10 Th3 2.67(5) 6_575 ?
O10 C65 1.26(2) . ?
O11 C78 1.27(2) . ?
O12 Th6 2.58(5) 8_465 ?
O12 C78 1.26(2) . ?
O13 C79 1.24(8) . ?
O14 C79 1.29(8) . ?
O15 Th1 2.53(6) 3_445 ?
O15 C104 1.22(11) . ?
O16 Th6 2.50(6) 3_445 ?
O16 C104 1.45(10) . ?
O17 Th2 2.48(6) 6_566 ?
O17 C117 1.09(9) . ?
O18 Th5 2.76(6) 6_566 ?
O18 C117 1.36(10) . ?
O19 C118 1.39(9) . ?
O20 C118 1.24(7) . ?
O21 Th2 2.53(5) 6_566 ?
O21 C143 1.35(8) . ?
O22 Th6 2.54(5) 6_566 ?
O22 C143 1.22(7) . ?
O23 Th1 2.49(5) 4_646 ?
O23 C156 1.27(2) . ?
O24 Th3 2.68(6) 8_566 ?
O24 C156 1.25(2) . ?
N1 C11 1.56(7) . ?
N1 C14 1.52(7) . ?
N1 C27 1.60(8) . ?
N2 C50 1.70(10) . ?
N2 C53 1.66(9) . ?
N2 C66 1.45(8) . ?
N3 C89 1.48(2) . ?
N3 C92 1.49(2) . ?
N3 C105 1.49(2) . ?
N4 C128 1.486(15) . ?
N4 C131 1.490(15) . ?
N4 C144 1.488(15) . ?
C1 C2 1.51(2) . ?
C2 C3 1.3900 . ?
C2 C7 1.3900 . ?
C3 H3 0.9500 . ?
C3 C4 1.3900 . ?
C4 H4 0.9500 . ?
C4 C5 1.3900 . ?
C5 C6 1.3900 . ?
C5 C8 1.50(2) . ?
C6 H6 0.9500 . ?
C6 C7 1.3900 . ?
C7 H7 0.9500 . ?
C8 C13 1.3900 . ?
C8 C9 1.3900 . ?
C13 H13 0.9500 . ?
C13 C12 1.3900 . ?
C12 H12 0.9500 . ?
C12 C11 1.3900 . ?
C11 C10 1.3900 . ?
C10 H10 0.9500 . ?
C10 C9 1.3900 . ?
C9 H9 0.9500 . ?
C15 H15 0.9500 . ?
C15 C16 1.3900 . ?
C15 C14 1.3900 . ?
C16 H16 0.9500 . ?
C16 C17 1.3900 . ?
C17 C18 1.3900 . ?
C17 C20 1.51(2) . ?
C18 H18 0.9500 . ?
C18 C19 1.3900 . ?
C19 H19 0.9500 . ?
C19 C14 1.3900 . ?
C24 H24 0.9500 . ?
C24 C25 1.3900 . ?
C24 C23 1.3900 . ?
C25 H25 0.9500 . ?
C25 C20 1.3900 . ?
C20 C21 1.3900 . ?
C21 H21 0.9500 . ?
C21 C22 1.3900 . ?
C22 H22 0.9500 . ?
C22 C23 1.3900 . ?
C23 C26 1.512(16) . ?
C27 C28 1.3900 . ?
C27 C32 1.3900 . ?
C28 H28 0.9500 . ?
C28 C29 1.3900 . ?
C29 H29 0.9500 . ?
C29 C30 1.3900 . ?
C30 C31 1.3900 . ?
C30 C33 1.53(2) . ?
C31 H31 0.9500 . ?
C31 C32 1.3900 . ?
C32 H32 0.9500 . ?
C36 C37 1.3900 . ?
C36 C35 1.3900 . ?
C36 C39 1.52(2) . ?
C37 H37 0.9500 . ?
C37 C38 1.3900 . ?
C38 H38 0.9500 . ?
C38 C33 1.3900 . ?
C33 C34 1.3900 . ?
C34 H34 0.9500 . ?
C34 C35 1.3900 . ?
C35 H35 0.9500 . ?
C40 C41 1.52(2) . ?
C41 C42 1.3900 . ?
C41 C46 1.3900 . ?
C42 H42 0.9500 . ?
C42 C43 1.3900 . ?
C43 H43 0.9500 . ?
C43 C44 1.3900 . ?
C44 C45 1.3900 . ?
C44 C47 1.52(2) . ?
C45 H45 0.9500 . ?
C45 C46 1.3900 . ?
C46 H46 0.9500 . ?
C47 C48 1.3900 . ?
C47 C52 1.3900 . ?
C48 H48 0.9500 . ?
C48 C49 1.3900 . ?
C49 H49 0.9500 . ?
C49 C50 1.3900 . ?
C50 C51 1.3900 . ?
C51 H51 0.9500 . ?
C51 C52 1.3900 . ?
C52 H52 0.9500 . ?
C57 H57 0.9500 . ?
C57 C56 1.3900 . ?
C57 C58 1.3900 . ?
C56 C55 1.3900 . ?
C56 C59 1.516(15) . ?
C55 H55 0.9500 . ?
C55 C54 1.3900 . ?
C54 H54 0.9500 . ?
C54 C53 1.3900 . ?
C53 C58 1.3900 . ?
C58 H58 0.9500 . ?
C59 C60 1.3900 . ?
C59 C64 1.3900 . ?
C60 H60 0.9500 . ?
C60 C61 1.3900 . ?
C61 H61 0.9500 . ?
C61 C62 1.3900 . ?
C62 C63 1.3900 . ?
C62 C65 1.53(2) . ?
C63 H63 0.9500 . ?
C63 C64 1.3900 . ?
C64 H64 0.9500 . ?
C71 H71 0.9500 . ?
C71 C66 1.3900 . ?
C71 C70 1.3900 . ?
C66 C67 1.3900 . ?
C67 H67 0.9500 . ?
C67 C68 1.3900 . ?
C68 H68 0.9500 . ?
C68 C69 1.3900 . ?
C69 C70 1.3900 . ?
C69 C72 1.52(2) . ?
C70 H70 0.9500 . ?
C72 C73 1.3900 . ?
C72 C77 1.3900 . ?
C73 H73 0.9500 . ?
C73 C74 1.3900 . ?
C74 H74 0.9500 . ?
C74 C75 1.3900 . ?
C75 C76 1.3900 . ?
C75 C78 1.52(2) . ?
C76 H76 0.9500 . ?
C76 C77 1.3900 . ?
C77 H77 0.9500 . ?
C79 C80 1.52(2) . ?
C85 H85 0.9500 . ?
C85 C84 1.3900 . ?
C85 C80 1.3900 . ?
C84 H84 0.9500 . ?
C84 C83 1.3900 . ?
C83 C82 1.3900 . ?
C83 C86 1.51(2) . ?
C82 H82 0.9500 . ?
C82 C81 1.3900 . ?
C81 H81 0.9500 . ?
C81 C80 1.3900 . ?
C86 C87 1.3900 . ?
C86 C91 1.3900 . ?
C87 H87 0.9500 . ?
C87 C88 1.3900 . ?
C88 H88 0.9500 . ?
C88 C89 1.3900 . ?
C89 C90 1.3900 . ?
C90 H90 0.9500 . ?
C90 C91 1.3900 . ?
C91 H91 0.9500 . ?
C95 C96 1.3900 . ?
C95 C94 1.3900 . ?
C95 C98 1.52(2) . ?
C96 H96 0.9500 . ?
C96 C97 1.3900 . ?
C97 H97 0.9500 . ?
C97 C92 1.3900 . ?
C92 C93 1.3900 . ?
C93 H93 0.9500 . ?
C93 C94 1.3900 . ?
C94 H94 0.9500 . ?
C98 C99 1.3900 . ?
C98 C103 1.3900 . ?
C99 H99 0.9500 . ?
C99 C100 1.3900 . ?
C100 H100 0.9500 . ?
C100 C101 1.3900 . ?
C101 C102 1.3900 . ?
C101 C104 1.51(2) . ?
C102 H102 0.9500 . ?
C102 C103 1.3900 . ?
C103 H103 0.9500 . ?
C109 H109 0.9500 . ?
C109 C108 1.3900 . ?
C109 C110 1.3900 . ?
C108 C107 1.3900 . ?
C108 C111 1.52(2) . ?
C107 H107 0.9500 . ?
C107 C106 1.3900 . ?
C106 H106 0.9500 . ?
C106 C105 1.3900 . ?
C105 C110 1.3900 . ?
C110 H110 0.9500 . ?
C111 C116 1.3900 . ?
C111 C112 1.3900 . ?
C116 H116 0.9500 . ?
C116 C115 1.3900 . ?
C115 H115 0.9500 . ?
C115 C114 1.3900 . ?
C114 C113 1.3900 . ?
C114 C117 1.51(2) . ?
C113 H113 0.9500 . ?
C113 C112 1.3900 . ?
C112 H112 0.9500 . ?
C118 C119 1.52(2) . ?
C124 H124 0.9500 . ?
C124 C123 1.3900 . ?
C124 C119 1.3900 . ?
C123 H123 0.9500 . ?
C123 C122 1.3900 . ?
C122 C121 1.3900 . ?
C122 C125 1.52(2) . ?
C121 H121 0.9500 . ?
C121 C120 1.3900 . ?
C120 H120 0.9500 . ?
C120 C119 1.3900 . ?
C128 C127 1.3900 . ?
C128 C129 1.3900 . ?
C127 H127 0.9500 . ?
C127 C126 1.3900 . ?
C126 H126 0.9500 . ?
C126 C125 1.3900 . ?
C125 C130 1.3900 . ?
C130 H130 0.9500 . ?
C130 C129 1.3900 . ?
C129 H129 0.9500 . ?
C132 H132 0.9500 . ?
C132 C133 1.3900 . ?
C132 C131 1.3900 . ?
C133 H133 0.9500 . ?
C133 C134 1.3900 . ?
C134 C135 1.3900 . ?
C134 C137 1.52(2) . ?
C135 H135 0.9500 . ?
C135 C136 1.3900 . ?
C136 H136 0.9500 . ?
C136 C131 1.3900(11) . ?
C139 H139 0.9500 . ?
C139 C138 1.3900 . ?
C139 C140 1.3900 . ?
C138 H138 0.9500 . ?
C138 C137 1.3900 . ?
C137 C142 1.3900 . ?
C142 H142 0.9500 . ?
C142 C141 1.3900 . ?
C141 H141 0.9500 . ?
C141 C140 1.3900 . ?
C140 C143 1.51(2) . ?
C149 H149 0.9500 . ?
C149 C148 1.3900 . ?
C149 C144 1.3900 . ?
C148 H148 0.9500 . ?
C148 C147 1.3900 . ?
C147 C146 1.3900 . ?
C147 C150 1.50(2) . ?
C146 H146 0.9500 . ?
C146 C145 1.3900 . ?
C145 H145 0.9500 . ?
C145 C144 1.3900 . ?
C153 C152 1.3900 . ?
C153 C154 1.3900 . ?
C153 C156 1.51(2) . ?
C152 H152 0.9500 . ?
C152 C151 1.3900 . ?
C151 H151 0.9500 . ?
C151 C150 1.3900 . ?
C150 C155 1.3900 . ?
C155 H155 0.9500 . ?
C155 C154 1.3900 . ?
C154 H154 0.9500 . ?

loop_
_geom_torsion_atom_site_label_1
_geom_torsion_atom_site_label_2
_geom_torsion_atom_site_label_3
_geom_torsion_atom_site_label_4
_geom_torsion
_geom_torsion_site_symmetry_1
_geom_torsion_site_symmetry_2
_geom_torsion_site_symmetry_3
_geom_torsion_site_symmetry_4
_geom_torsion_publ_flag
Th1 O2 C1 O1 -21(12) . . . . ?
Th1 O2 C1 C2 -162(5) . . . . ?
Th1 O5 C39 O6 57(11) 6_575 . . . ?
Th1 O5 C39 C36 -118(9) 6_575 . . . ?
Th1 O15 C104 O16 16(15) 3_445 . . . ?
Th1 O15 C104 C101 -171(5) 3_445 . . . ?
Th1 O23 C156 O24 129(8) 4_646 . . . ?
Th1 O23 C156 C153 -41(17) 4_646 . . . ?
Th2 O1 C1 O2 16(11) . . . . ?
Th2 O1 C1 C2 158(4) . . . . ?
Th2 O7 C40 O8 15(14) . . . . ?
Th2 O7 C40 C41 -157(6) . . . . ?
Th2 O17 C117 O18 74(11) 6_566 . . . ?
Th2 O17 C117 C114 -112(13) 6_566 . . . ?
Th2 O21 C143 O22 10(16) 6_566 . . . ?
Th2 O21 C143 C140 -169(6) 6_566 . . . ?
Th3 O3 C26 O4 -27(17) 3 . . . ?
Th3 O3 C26 C23 174(6) 3 . . . ?
Th3 O8 C40 O7 -26(13) . . . . ?
Th3 O8 C40 C41 148(5) . . . . ?
Th3 O10 C65 O9 8(17) 6_575 . . . ?
Th3 O10 C65 C62 -167(6) 6_575 . . . ?
Th3 O24 C156 O23 83(15) 8_566 . . . ?
Th3 O24 C156 C153 -106(9) 8_566 . . . ?
Th4 O6 C39 O5 -71(10) 6_575 . . . ?
Th4 O6 C39 C36 104(8) 6_575 . . . ?
Th4 O9 C65 O10 6(20) 6_575 . . . ?
Th4 O9 C65 C62 -178(6) 6_575 . . . ?
Th4 O13 C79 O14 -6(14) . . . . ?
Th4 O13 C79 C80 -170(5) . . . . ?
Th4 O20 C118 O19 -20(15) . . . . ?
Th4 O20 C118 C119 155(7) . . . . ?
Th5 O4 C26 O3 5(16) 3 . . . ?
Th5 O4 C26 C23 167(5) 3 . . . ?
Th5 O14 C79 O13 10(14) . . . . ?
Th5 O14 C79 C80 171(5) . . . . ?
Th5 O18 C117 O17 -56(12) 6_566 . . . ?
Th5 O18 C117 C114 128(5) 6_566 . . . ?
Th6 O12 C78 O11 113(8) 8_465 . . . ?
Th6 O12 C78 C75 -62(13) 8_465 . . . ?
Th6 O16 C104 O15 -11(15) 3_445 . . . ?
Th6 O16 C104 C101 176(5) 3_445 . . . ?
Th6 O19 C118 O20 4(14) . . . . ?
Th6 O19 C118 C119 -173(5) . . . . ?
Th6 O22 C143 O21 -25(13) 6_566 . . . ?
Th6 O22 C143 C140 154(5) 6_566 . . . ?
O1 C1 C2 C3 -176(5) . . . . ?
O1 C1 C2 C7 27(9) . . . . ?
O2 C1 C2 C3 -35(9) . . . . ?
O2 C1 C2 C7 168(6) . . . . ?
O7 C40 C41 C42 -19(11) . . . . ?
O7 C40 C41 C46 167(7) . . . . ?
O8 C40 C41 C42 168(6) . . . . ?
O8 C40 C41 C46 -5(11) . . . . ?
O13 C79 C80 C85 4(10) . . . . ?
O13 C79 C80 C81 -179(6) . . . . ?
O14 C79 C80 C85 -157(7) . . . . ?
O14 C79 C80 C81 20(10) . . . . ?
O19 C118 C119 C124 177(5) . . . . ?
O19 C118 C119 C120 1(10) . . . . ?
O20 C118 C119 C124 1(15) . . . . ?
O20 C118 C119 C120 -175(10) . . . . ?
N1 C11 C10 C9 171(5) . . . . ?
N1 C27 C28 C29 168(6) . . . . ?
N1 C27 C32 C31 -167(6) . . . . ?
N2 C50 C51 C52 -179(6) . . . . ?
N2 C53 C58 C57 -173(7) . . . . ?
N2 C66 C67 C68 -171(8) . . . . ?
N3 C89 C90 C91 176(6) . . . . ?
N3 C92 C93 C94 -179(7) . . . . ?
N3 C105 C110 C109 -176(6) . . . . ?
N4 C128 C127 C126 170(6) . . . . ?
N4 C128 C129 C130 -170(6) . . . . ?
C1 C2 C3 C4 -158(5) . . . . ?
C1 C2 C7 C6 155(5) . . . . ?
C2 C3 C4 C5 0.0 . . . . ?
C3 C2 C7 C6 0.0 . . . . ?
C3 C4 C5 C6 0.0 . . . . ?
C3 C4 C5 C8 175(2) . . . . ?
C4 C5 C6 C7 0.0 . . . . ?
C4 C5 C8 C13 -179(3) . . . . ?
C4 C5 C8 C9 -2(3) . . . . ?
C5 C6 C7 C2 0.0 . . . . ?
C5 C8 C13 C12 177(2) . . . . ?
C5 C8 C9 C10 -177(2) . . . . ?
C6 C5 C8 C13 -4(3) . . . . ?
C6 C5 C8 C9 174(3) . . . . ?
C7 C2 C3 C4 0.0 . . . . ?
C8 C5 C6 C7 -175(2) . . . . ?
C8 C13 C12 C11 0.0 . . . . ?
C13 C8 C9 C10 0.0 . . . . ?
C13 C12 C11 N1 -173(4) . . . . ?
C13 C12 C11 C10 0.0 . . . . ?
C12 C11 C10 C9 0.0 . . . . ?
C11 N1 C14 C15 18(8) . . . . ?
C11 N1 C14 C19 -172(4) . . . . ?
C11 N1 C27 C28 -122(6) . . . . ?
C11 N1 C27 C32 46(9) . . . . ?
C11 C10 C9 C8 0.0 . . . . ?
C9 C8 C13 C12 0.0 . . . . ?
C15 C16 C17 C18 0.0 . . . . ?
C15 C16 C17 C20 179(6) . . . . ?
C16 C15 C14 N1 171(6) . . . . ?
C16 C15 C14 C19 0.0 . . . . ?
C16 C17 C18 C19 0.0 . . . . ?
C16 C17 C20 C25 -146(4) . . . . ?
C16 C17 C20 C21 15(6) . . . . ?
C17 C18 C19 C14 0.0 . . . . ?
C17 C20 C21 C22 -161(5) . . . . ?
C18 C17 C20 C25 33(6) . . . . ?
C18 C17 C20 C21 -166(3) . . . . ?
C18 C19 C14 N1 -170(7) . . . . ?
C18 C19 C14 C15 0.0 . . . . ?
C14 N1 C11 C12 -128(6) . . . . ?
C14 N1 C11 C10 60(8) . . . . ?
C14 N1 C27 C28 58(8) . . . . ?
C14 N1 C27 C32 -134(6) . . . . ?
C14 C15 C16 C17 0.0 . . . . ?
C24 C25 C20 C17 160(5) . . . . ?
C24 C25 C20 C21 0.0 . . . . ?
C24 C23 C26 O3 2(13) . . . . ?
C24 C23 C26 O4 -156(6) . . . . ?
C25 C24 C23 C22 0.0 . . . . ?
C25 C24 C23 C26 -179(7) . . . . ?
C25 C20 C21 C22 0.0 . . . . ?
C20 C17 C18 C19 -179(6) . . . . ?
C20 C21 C22 C23 0.0 . . . . ?
C21 C22 C23 C24 0.0 . . . . ?
C21 C22 C23 C26 179(7) . . . . ?
C22 C23 C26 O3 -176(8) . . . . ?
C22 C23 C26 O4 25(11) . . . . ?
C23 C24 C25 C20 0.0 . . . . ?
C27 N1 C11 C12 52(7) . . . . ?
C27 N1 C11 C10 -120(6) . . . . ?
C27 N1 C14 C15 -162(6) . . . . ?
C27 N1 C14 C19 8(10) . . . . ?
C27 C28 C29 C30 0.0 . . . . ?
C28 C27 C32 C31 0.0 . . . . ?
C28 C29 C30 C31 0.0 . . . . ?
C28 C29 C30 C33 -176(7) . . . . ?
C29 C30 C31 C32 0.0 . . . . ?
C29 C30 C33 C38 156(4) . . . . ?
C29 C30 C33 C34 -19(7) . . . . ?
C30 C31 C32 C27 0.0 . . . . ?
C30 C33 C34 C35 174(7) . . . . ?
C31 C30 C33 C38 -21(6) . . . . ?
C31 C30 C33 C34 165(4) . . . . ?
C32 C27 C28 C29 0.0 . . . . ?
C36 C37 C38 C33 0.0 . . . . ?
C37 C36 C35 C34 0.0 . . . . ?
C37 C36 C39 O5 -171(10) . . . . ?
C37 C36 C39 O6 14(11) . . . . ?
C37 C38 C33 C30 -174(6) . . . . ?
C37 C38 C33 C34 0.0 . . . . ?
C38 C33 C34 C35 0.0 . . . . ?
C33 C30 C31 C32 177(6) . . . . ?
C33 C34 C35 C36 0.0 . . . . ?
C35 C36 C37 C38 0.0 . . . . ?
C35 C36 C39 O5 15(14) . . . . ?
C35 C36 C39 O6 -159(7) . . . . ?
C39 C36 C37 C38 -174(7) . . . . ?
C39 C36 C35 C34 174(7) . . . . ?
C40 C41 C42 C43 -174(7) . . . . ?
C40 C41 C46 C45 173(7) . . . . ?
C41 C42 C43 C44 0.0 . . . . ?
C42 C41 C46 C45 0.0 . . . . ?
C42 C43 C44 C45 0.0 . . . . ?
C42 C43 C44 C47 -174(8) . . . . ?
C43 C44 C45 C46 0.0 . . . . ?
C43 C44 C47 C48 35(8) . . . . ?
C43 C44 C47 C52 -129(6) . . . . ?
C44 C45 C46 C41 0.0 . . . . ?
C44 C47 C48 C49 -165(6) . . . . ?
C44 C47 C52 C51 163(7) . . . . ?
C45 C44 C47 C48 -140(4) . . . . ?
C45 C44 C47 C52 56(6) . . . . ?
C46 C41 C42 C43 0.0 . . . . ?
C47 C44 C45 C46 175(6) . . . . ?
C47 C48 C49 C50 0.0 . . . . ?
C48 C47 C52 C51 0.0 . . . . ?
C48 C49 C50 N2 178(8) . . . . ?
C48 C49 C50 C51 0.0 . . . . ?
C49 C50 C51 C52 0.0 . . . . ?
C50 N2 C53 C54 -121(7) . . . . ?
C50 N2 C53 C58 53(8) . . . . ?
C50 N2 C66 C71 23(13) . . . . ?
C50 N2 C66 C67 -165(8) . . . . ?
C50 C51 C52 C47 0.0 . . . . ?
C52 C47 C48 C49 0.0 . . . . ?
C57 C56 C55 C54 0.0 . . . . ?
C57 C56 C59 C60 -74(7) . . . . ?
C57 C56 C59 C64 108(6) . . . . ?
C56 C57 C58 C53 0.0 . . . . ?
C56 C55 C54 C53 0.0 . . . . ?
C56 C59 C60 C61 -178(9) . . . . ?
C56 C59 C64 C63 178(8) . . . . ?
C55 C56 C59 C60 100(7) . . . . ?
C55 C56 C59 C64 -78(7) . . . . ?
C55 C54 C53 N2 174(6) . . . . ?
C55 C54 C53 C58 0.0 . . . . ?
C54 C53 C58 C57 0.0 . . . . ?
C53 N2 C50 C49 -81(9) . . . . ?
C53 N2 C50 C51 98(7) . . . . ?
C53 N2 C66 C71 -157(7) . . . . ?
C53 N2 C66 C67 15(11) . . . . ?
C58 C57 C56 C55 0.0 . . . . ?
C58 C57 C56 C59 174(7) . . . . ?
C59 C56 C55 C54 -174(7) . . . . ?
C59 C60 C61 C62 0.0 . . . . ?
C60 C59 C64 C63 0.0 . . . . ?
C60 C61 C62 C63 0.0 . . . . ?
C60 C61 C62 C65 171(9) . . . . ?
C61 C62 C63 C64 0.0 . . . . ?
C61 C62 C65 O9 -9(13) . . . . ?
C61 C62 C65 O10 166(9) . . . . ?
C62 C63 C64 C59 0.0 . . . . ?
C63 C62 C65 O9 162(7) . . . . ?
C63 C62 C65 O10 -23(14) . . . . ?
C64 C59 C60 C61 0.0 . . . . ?
C65 C62 C63 C64 -172(8) . . . . ?
C71 C66 C67 C68 0.0 . . . . ?
C66 N2 C50 C49 99(12) . . . . ?
C66 N2 C50 C51 -82(11) . . . . ?
C66 N2 C53 C54 59(9) . . . . ?
C66 N2 C53 C58 -127(8) . . . . ?
C66 C71 C70 C69 0.0 . . . . ?
C66 C67 C68 C69 0.0 . . . . ?
C67 C68 C69 C70 0.0 . . . . ?
C67 C68 C69 C72 178(6) . . . . ?
C68 C69 C70 C71 0.0 . . . . ?
C68 C69 C72 C73 -38(7) . . . . ?
C68 C69 C72 C77 144(4) . . . . ?
C69 C72 C73 C74 -178(7) . . . . ?
C69 C72 C77 C76 178(7) . . . . ?
C70 C71 C66 N2 172(7) . . . . ?
C70 C71 C66 C67 0.0 . . . . ?
C70 C69 C72 C73 140(5) . . . . ?
C70 C69 C72 C77 -38(8) . . . . ?
C72 C69 C70 C71 -178(7) . . . . ?
C72 C73 C74 C75 0.0 . . . . ?
C73 C72 C77 C76 0.0 . . . . ?
C73 C74 C75 C76 0.0 . . . . ?
C73 C74 C75 C78 -171(8) . . . . ?
C74 C75 C76 C77 0.0 . . . . ?
C74 C75 C78 O11 -7(14) . . . . ?
C74 C75 C78 O12 167(9) . . . . ?
C75 C76 C77 C72 0.0 . . . . ?
C76 C75 C78 O11 -177(9) . . . . ?
C76 C75 C78 O12 -4(14) . . . . ?
C77 C72 C73 C74 0.0 . . . . ?
C78 C75 C76 C77 170(8) . . . . ?
C85 C84 C83 C82 0.0 . . . . ?
C85 C84 C83 C86 178(5) . . . . ?
C84 C85 C80 C79 177(7) . . . . ?
C84 C85 C80 C81 0.0 . . . . ?
C84 C83 C82 C81 0.0 . . . . ?
C84 C83 C86 C87 164(3) . . . . ?
C84 C83 C86 C91 -24(6) . . . . ?
C83 C82 C81 C80 0.0 . . . . ?
C83 C86 C87 C88 173(5) . . . . ?
C83 C86 C91 C90 -172(6) . . . . ?
C82 C83 C86 C87 -19(7) . . . . ?
C82 C83 C86 C91 153(4) . . . . ?
C82 C81 C80 C79 -177(6) . . . . ?
C82 C81 C80 C85 0.0 . . . . ?
C80 C85 C84 C83 0.0 . . . . ?
C86 C83 C82 C81 -177(7) . . . . ?
C86 C87 C88 C89 0.0 . . . . ?
C87 C86 C91 C90 0.0 . . . . ?
C87 C88 C89 N3 -176(6) . . . . ?
C87 C88 C89 C90 0.0 . . . . ?
C88 C89 C90 C91 0.0 . . . . ?
C89 N3 C92 C97 141(6) . . . . ?
C89 N3 C92 C93 -40(9) . . . . ?
C89 N3 C105 C106 -54(8) . . . . ?
C89 N3 C105 C110 122(6) . . . . ?
C89 C90 C91 C86 0.0 . . . . ?
C91 C86 C87 C88 0.0 . . . . ?
C95 C96 C97 C92 0.0 . . . . ?
C95 C98 C99 C100 173(7) . . . . ?
C95 C98 C103 C102 -172(7) . . . . ?
C96 C95 C94 C93 0.0 . . . . ?
C96 C95 C98 C99 152(4) . . . . ?
C96 C95 C98 C103 -36(7) . . . . ?
C96 C97 C92 N3 179(7) . . . . ?
C96 C97 C92 C93 0.0 . . . . ?
C97 C92 C93 C94 0.0 . . . . ?
C92 N3 C89 C88 -37(9) . . . . ?
C92 N3 C89 C90 147(6) . . . . ?
C92 N3 C105 C106 111(7) . . . . ?
C92 N3 C105 C110 -73(9) . . . . ?
C92 C93 C94 C95 0.0 . . . . ?
C94 C95 C96 C97 0.0 . . . . ?
C94 C95 C98 C99 -23(7) . . . . ?
C94 C95 C98 C103 149(4) . . . . ?
C98 C95 C96 C97 -175(7) . . . . ?
C98 C95 C94 C93 175(7) . . . . ?
C98 C99 C100 C101 0.0 . . . . ?
C99 C98 C103 C102 0.0 . . . . ?
C99 C100 C101 C102 0.0 . . . . ?
C99 C100 C101 C104 177(8) . . . . ?
C100 C101 C102 C103 0.0 . . . . ?
C100 C101 C104 O15 14(12) . . . . ?
C100 C101 C104 O16 -173(6) . . . . ?
C101 C102 C103 C98 0.0 . . . . ?
C102 C101 C104 O15 -169(7) . . . . ?
C102 C101 C104 O16 4(11) . . . . ?
C103 C98 C99 C100 0.0 . . . . ?
C104 C101 C102 C103 -177(7) . . . . ?
C109 C108 C107 C106 0.0 . . . . ?
C109 C108 C111 C116 34(6) . . . . ?
C109 C108 C111 C112 -142(4) . . . . ?
C108 C109 C110 C105 0.0 . . . . ?
C108 C107 C106 C105 0.0 . . . . ?
C108 C111 C116 C115 -176(6) . . . . ?
C108 C111 C112 C113 176(5) . . . . ?
C107 C108 C111 C116 -152(4) . . . . ?
C107 C108 C111 C112 33(6) . . . . ?
C107 C106 C105 N3 176(5) . . . . ?
C107 C106 C105 C110 0.0 . . . . ?
C106 C105 C110 C109 0.0 . . . . ?
C105 N3 C89 C88 129(6) . . . . ?
C105 N3 C89 C90 -47(8) . . . . ?
C105 N3 C92 C97 -25(11) . . . . ?
C105 N3 C92 C93 154(6) . . . . ?
C110 C109 C108 C107 0.0 . . . . ?
C110 C109 C108 C111 175(6) . . . . ?
C111 C108 C107 C106 -174(6) . . . . ?
C111 C116 C115 C114 0.0 . . . . ?
C116 C111 C112 C113 0.0 . . . . ?
C116 C115 C114 C113 0.0 . . . . ?
C116 C115 C114 C117 180(3) . . . . ?
C115 C114 C113 C112 0.0 . . . . ?
C115 C114 C117 O17 155(13) . . . . ?
C115 C114 C117 O18 -31(8) . . . . ?
C114 C113 C112 C111 0.0 . . . . ?
C113 C114 C117 O17 -25(14) . . . . ?
C113 C114 C117 O18 149(7) . . . . ?
C112 C111 C116 C115 0.0 . . . . ?
C117 C114 C113 C112 -180(3) . . . . ?
C124 C123 C122 C121 0.0 . . . . ?
C124 C123 C122 C125 -176(6) . . . . ?
C123 C124 C119 C118 -177(6) . . . . ?
C123 C124 C119 C120 0.0 . . . . ?
C123 C122 C121 C120 0.0 . . . . ?
C123 C122 C125 C126 -149(4) . . . . ?
C123 C122 C125 C130 34(6) . . . . ?
C122 C121 C120 C119 0.0 . . . . ?
C122 C125 C130 C129 176(6) . . . . ?
C121 C122 C125 C126 35(6) . . . . ?
C121 C122 C125 C130 -141(4) . . . . ?
C121 C120 C119 C118 176(7) . . . . ?
C121 C120 C119 C124 0.0 . . . . ?
C119 C124 C123 C122 0.0 . . . . ?
C128 N4 C131 C132 -145(7) . . . . ?
C128 N4 C131 C136 15(10) . . . . ?
C128 N4 C144 C149 85(9) . . . . ?
C128 N4 C144 C145 -90(7) . . . . ?
C128 C127 C126 C125 0.0 . . . . ?
C127 C128 C129 C130 0.0 . . . . ?
C127 C126 C125 C122 -176(6) . . . . ?
C127 C126 C125 C130 0.0 . . . . ?
C126 C125 C130 C129 0.0 . . . . ?
C125 C122 C121 C120 176(6) . . . . ?
C125 C130 C129 C128 0.0 . . . . ?
C129 C128 C127 C126 0.0 . . . . ?
C132 C133 C134 C135 0.0 . . . . ?
C132 C133 C134 C137 -176(3) . . . . ?
C133 C132 C131 N4 159(5) . . . . ?
C133 C132 C131 C136 0.0 . . . . ?
C133 C134 C135 C136 0.0 . . . . ?
C133 C134 C137 C138 -24(5) . . . . ?
C133 C134 C137 C142 150(4) . . . . ?
C134 C135 C136 C131 0.0 . . . . ?
C134 C137 C142 C141 -174(4) . . . . ?
C135 C134 C137 C138 160(4) . . . . ?
C135 C134 C137 C142 -26(5) . . . . ?
C135 C136 C131 N4 -161(5) . . . . ?
C135 C136 C131 C132 0.0 . . . . ?
C131 N4 C128 C127 -139(7) . . . . ?
C131 N4 C128 C129 31(11) . . . . ?
C131 N4 C144 C149 -120(6) . . . . ?
C131 N4 C144 C145 65(6) . . . . ?
C131 C132 C133 C134 0.0 . . . . ?
C139 C138 C137 C134 174(4) . . . . ?
C139 C138 C137 C142 0.0 . . . . ?
C139 C140 C143 O21 -158(5) . . . . ?
C139 C140 C143 O22 23(12) . . . . ?
C138 C139 C140 C141 0.0 . . . . ?
C138 C139 C140 C143 169(7) . . . . ?
C138 C137 C142 C141 0.0 . . . . ?
C137 C134 C135 C136 176(3) . . . . ?
C137 C142 C141 C140 0.0 . . . . ?
C142 C141 C140 C139 0.0 . . . . ?
C142 C141 C140 C143 -170(7) . . . . ?
C141 C140 C143 O21 12(9) . . . . ?
C141 C140 C143 O22 -167(7) . . . . ?
C140 C139 C138 C137 0.0 . . . . ?
C149 C148 C147 C146 0.0 . . . . ?
C149 C148 C147 C150 -180(7) . . . . ?
C148 C149 C144 N4 -175(7) . . . . ?
C148 C149 C144 C145 0.0 . . . . ?
C148 C147 C146 C145 0.0 . . . . ?
C148 C147 C150 C151 -144(4) . . . . ?
C148 C147 C150 C155 49(7) . . . . ?
C147 C146 C145 C144 0.0 . . . . ?
C147 C150 C155 C154 166(5) . . . . ?
C146 C147 C150 C151 36(6) . . . . ?
C146 C147 C150 C155 -131(4) . . . . ?
C146 C145 C144 N4 176(5) . . . . ?
C146 C145 C144 C149 0.0 . . . . ?
C144 N4 C128 C127 10(9) . . . . ?
C144 N4 C128 C129 -180(6) . . . . ?
C144 N4 C131 C132 62(8) . . . . ?
C144 N4 C131 C136 -138(5) . . . . ?
C144 C149 C148 C147 0.0 . . . . ?
C153 C152 C151 C150 0.0 . . . . ?
C152 C153 C154 C155 0.0 . . . . ?
C152 C153 C156 O23 -18(14) . . . . ?
C152 C153 C156 O24 171(6) . . . . ?
C152 C151 C150 C147 -167(5) . . . . ?
C152 C151 C150 C155 0.0 . . . . ?
C151 C150 C155 C154 0.0 . . . . ?
C150 C147 C146 C145 180(7) . . . . ?
C150 C155 C154 C153 0.0 . . . . ?
C154 C153 C152 C151 0.0 . . . . ?
C154 C153 C156 O23 159(9) . . . . ?
C154 C153 C156 O24 -11(11) . . . . ?
C156 C153 C152 C151 177(7) . . . . ?
C156 C153 C154 C155 -177(7) . . . . ?
